data_7010229
loop_
_publ_author_name
'Boldog, Ishtvan'
'Rusanov, Eduard B.'
'Chernega, Alexander N.'
'Sieler, Joachim'
'Domasevitch, Konstantin V.'

_publ_section_title
;
 Coordination polymers of CoII and
 3,3',5,5'-tetramethyl-4,4'-bipyrazolyl: a novel metal--organic
 three-dimensional network with four-coordinated planar vertices
;
_journal_issue 6
_journal_name_full 'Journal of the Chemical Society, Dalton Transactions'
_journal_page_first 893
_journal_paper_doi 10.1039/b007183h
_journal_year 2001
_chemical_formula_sum 'C46 H48 Br2 Co N8 O4'
_chemical_formula_weight 995.67
_chemical_name_systematic
;
 Cobalt(II) Benzoate bis(3,3',5,5'-Tetramethyl-4,4'-bipyrazolyl),
 bis(Bromobenzene) clathrate
;
_space_group_IT_number 88
_symmetry_cell_setting tetragonal
_symmetry_space_group_name_Hall '-I 4ad'
_symmetry_space_group_name_H-M 'I 41/a :2'
_atom_sites_solution_hydrogens geom
_atom_sites_solution_primary direct
_atom_sites_solution_secondary difmap
_audit_creation_method SHELXL
_cell_angle_alpha 90.00
_cell_angle_beta 90.00
_cell_angle_gamma 90.00
_cell_formula_units_Z 8
_cell_length_a 22.3175(7)
_cell_length_b 22.3175(7)
_cell_length_c 21.0429(10)
_cell_measurement_temperature 213(2)
_cell_volume 10480.9(7)
_computing_data_reduction SAINT
_computing_structure_refinement 'SHELXL-93 (Sheldrick, 1993)'
_computing_structure_solution 'SHELXS-86 (Sheldrick, 1990)'
_diffrn_ambient_temperature 213(2)
_diffrn_measurement_device 'SMART CCD, Fa. Siemens'
_diffrn_radiation_monochromator graphite
_diffrn_radiation_source 'fine-focus sealed tube'
_diffrn_radiation_type MoK\a
_diffrn_radiation_wavelength 0.71073
_diffrn_reflns_av_R_equivalents 0.0441
_diffrn_reflns_av_sigmaI/netI 0.0376
_diffrn_reflns_limit_h_max 26
_diffrn_reflns_limit_h_min -26
_diffrn_reflns_limit_k_max 26
_diffrn_reflns_limit_k_min -23
_diffrn_reflns_limit_l_max 25
_diffrn_reflns_limit_l_min -15
_diffrn_reflns_number 27250
_diffrn_reflns_theta_max 25.00
_diffrn_reflns_theta_min 1.33
_exptl_absorpt_coefficient_mu 1.897
_exptl_crystal_colour light-pink
_exptl_crystal_density_diffrn 1.262
_exptl_crystal_description block
_exptl_crystal_F_000 4072
_exptl_crystal_size_max 0.40
_exptl_crystal_size_mid 0.25
_exptl_crystal_size_min 0.25
_refine_diff_density_max 0.541
_refine_diff_density_min -0.340
_refine_diff_density_rms 0.059
_refine_ls_extinction_method none
_refine_ls_goodness_of_fit_all 1.159
_refine_ls_goodness_of_fit_obs 1.274
_refine_ls_matrix_type full
_refine_ls_number_parameters 306
_refine_ls_number_reflns 3811
_refine_ls_number_restraints 1
_refine_ls_restrained_S_all 1.772
_refine_ls_restrained_S_obs 1.278
_refine_ls_R_factor_all 0.1215
_refine_ls_R_factor_obs 0.0689
_refine_ls_shift/esd_max 0.004
_refine_ls_shift/esd_mean 0.000
_refine_ls_structure_factor_coef Fsqd
_refine_ls_weighting_details 'w=1/[\s^2^(Fo^2^)+(0.1200P)^2^+0.0000P] where P=(Fo^2^+2Fc^2^)/3'
_refine_ls_weighting_scheme calc
_refine_ls_wR_factor_all 0.2973
_refine_ls_wR_factor_obs 0.1848
_reflns_number_observed 2822
_reflns_number_total 4632
_reflns_observed_criterion >2sigma(I)
_cod_data_source_file b007183h.txt
_cod_data_source_block c686
_cod_depositor_comments
;
The following automatic conversions were performed:
'_symmetry_cell_setting' value 'Tetragonal' changed to 'tetragonal'
according to '/home/saulius/struct/CIF-dictionaries/cif_core.dic'
dictionary named 'cif_core.dic' version 2.4.1 from 2010-06-29.

Automatic conversion script
Id: cif_fix_enum 1527 2010-12-29 10:47:43Z saulius 

The following automatic conversions were performed:

'_refine_ls_weighting_scheme' value 'calc
w=1/[\s^2^(Fo^2^)+(0.1200P)^2^+0.0000P] where P=(Fo^2^+2Fc^2^)/3' was
changed to 'calc'. New tag '_refine_ls_weighting_details' was
created. The value of the new tag was set to
'w=1/[\s^2^(Fo^2^)+(0.1200P)^2^+0.0000P] where P=(Fo^2^+2Fc^2^)/3'.

Automatic conversion script
Id: cif_fix_values 3143 2015-03-26 13:38:13Z robertas 
;
_cod_original_sg_symbol_H-M I4(1)/a
_cod_database_code 7010229

loop_
_symmetry_equiv_pos_as_xyz
'x, y, z'
'-x+1/2, -y, z+1/2'
'-y+3/4, x+1/4, z+1/4'
'y+3/4, -x+3/4, z+3/4'
'x+1/2, y+1/2, z+1/2'
'-x+1, -y+1/2, z+1'
'-y+5/4, x+3/4, z+3/4'
'y+5/4, -x+5/4, z+5/4'
'-x, -y, -z'
'x-1/2, y, -z-1/2'
'y-3/4, -x-1/4, -z-1/4'
'-y-3/4, x-3/4, -z-3/4'
'-x+1/2, -y+1/2, -z+1/2'
'x, y+1/2, -z'
'y-1/4, -x+1/4, -z+1/4'
'-y-1/4, x-1/4, -z-1/4'

loop_
_atom_site_aniso_label
_atom_site_aniso_U_11
_atom_site_aniso_U_22
_atom_site_aniso_U_33
_atom_site_aniso_U_23
_atom_site_aniso_U_13
_atom_site_aniso_U_12
Co1 0.0334(4) 0.0253(4) 0.0324(5) 0.0030(3) -0.0033(3) -0.0020(3)
O1 0.0414(15) 0.0322(14) 0.050(2) 0.0057(13) -0.0115(13) -0.0065(11)
O2 0.061(2) 0.039(2) 0.048(2) -0.0041(13) -0.013(2) -0.0066(13)
N1 0.040(2) 0.030(2) 0.036(2) 0.0013(14) 0.0016(14) -0.0036(13)
N2 0.043(2) 0.030(2) 0.039(2) 0.0013(15) 0.002(2) -0.0058(15)
N3 0.041(2) 0.030(2) 0.036(2) -0.0021(14) -0.0095(15) 0.0025(13)
N4 0.042(2) 0.034(2) 0.035(2) 0.0003(15) -0.009(2) 0.0034(14)
C1 0.032(2) 0.032(2) 0.040(2) 0.005(2) -0.002(2) -0.0035(15)
C2 0.031(2) 0.039(2) 0.038(2) 0.006(2) 0.001(2) -0.002(2)
C3 0.035(2) 0.043(2) 0.038(2) 0.000(2) 0.000(2) -0.005(2)
C4 0.063(3) 0.054(3) 0.044(3) -0.008(2) 0.007(2) 0.000(2)
C5 0.053(2) 0.029(2) 0.044(2) 0.004(2) 0.001(2) -0.006(2)
C6 0.042(2) 0.034(2) 0.043(2) 0.001(2) -0.003(2) 0.003(2)
C7 0.040(2) 0.033(2) 0.037(2) 0.001(2) -0.004(2) 0.003(2)
C8 0.043(2) 0.031(2) 0.040(2) 0.003(2) -0.007(2) 0.002(2)
C9 0.065(3) 0.039(2) 0.050(3) -0.002(2) -0.025(2) 0.006(2)
C10 0.073(3) 0.044(2) 0.048(3) -0.011(2) -0.012(2) 0.017(2)
C11 0.046(2) 0.029(2) 0.045(3) 0.008(2) -0.017(2) -0.008(2)
C12 0.051(3) 0.034(2) 0.075(4) 0.014(2) -0.028(3) -0.007(2)
C13 0.051(3) 0.072(3) 0.088(4) 0.030(3) -0.017(3) -0.012(2)
C14 0.051(3) 0.101(5) 0.162(9) 0.052(6) -0.024(4) -0.027(4)
C15 0.066(5) 0.078(5) 0.193(11) 0.050(6) -0.055(7) -0.032(4)
C16 0.105(6) 0.060(4) 0.149(8) 0.013(4) -0.083(7) -0.029(4)
C17 0.089(4) 0.049(3) 0.093(5) 0.002(3) -0.053(4) -0.013(3)
Br1A 0.094(3) 0.183(5) 0.089(3) 0.029(3) 0.041(2) 0.057(3)
Br1B 0.330(15) 0.152(6) 0.061(4) -0.023(4) -0.007(5) 0.077(8)
Br1C 0.189(7) 0.172(6) 0.203(9) 0.067(6) -0.066(7) -0.038(6)
Br1D 0.141(5) 0.161(6) 0.076(4) 0.028(5) 0.027(3) 0.026(4)
Br1E 0.122(8) 0.199(13) 0.245(18) -0.011(12) 0.105(11) 0.032(8)
Br1F 0.187(17) 0.265(24) 0.201(18) 0.007(17) -0.034(14) 0.034(15)

loop_
_atom_site_label
_atom_site_type_symbol
_atom_site_fract_x
_atom_site_fract_y
_atom_site_fract_z
_atom_site_U_iso_or_equiv
_atom_site_thermal_displace_type
_atom_site_occupancy
_atom_site_calc_flag
_atom_site_refinement_flags
_atom_site_disorder_group
Co1 Co 0.0000 0.5000 0.0000 0.0304(3) Uani 1 d S .
O1 O 0.06421(12) 0.55780(12) 0.03992(15) 0.0411(7) Uani 1 d . .
O2 O 0.0354(2) 0.60896(13) 0.1251(2) 0.0492(8) Uani 1 d . .
N1 N -0.02657(14) 0.46622(14) 0.0935(2) 0.0351(7) Uani 1 d . .
N2 N -0.0307(2) 0.5047(2) 0.1434(2) 0.0374(8) Uani 1 d . .
H1 H -0.0154(23) 0.5388(27) 0.1383(24) 0.043(12) Uiso 1 d . .
N3 N -0.06481(15) 0.57342(14) -0.0022(2) 0.0356(8) Uani 1 d . .
N4 N -0.0597(2) 0.62129(15) 0.0372(2) 0.0372(8) Uani 1 d . .
H2 H -0.0357(27) 0.6164(22) 0.0642(30) 0.045(14) Uiso 1 d . .
C1 C -0.0494(2) 0.4144(2) 0.1154(2) 0.0347(9) Uani 1 d . .
C2 C -0.0688(2) 0.4207(2) 0.1784(2) 0.0361(9) Uani 1 d . .
C3 C -0.0555(2) 0.4795(2) 0.1952(2) 0.0390(9) Uani 1 d . .
C4 C -0.0655(2) 0.5129(2) 0.2553(2) 0.0535(12) Uani 1 d . .
H4A H -0.0499(2) 0.5527(2) 0.2511(2) 0.080 Uiso 1 d R .
H4B H -0.1078(2) 0.5148(2) 0.2633(2) 0.080 Uiso 1 d R .
H4C H -0.0460(2) 0.4930(2) 0.2900(2) 0.080 Uiso 1 d R .
C5 C -0.0505(2) 0.3582(2) 0.0773(2) 0.0420(10) Uani 1 d . .
H5A H -0.0345(2) 0.3655(2) 0.0357(2) 0.080 Uiso 1 d R .
H5B H -0.0271(2) 0.3281(2) 0.0982(2) 0.080 Uiso 1 d R .
H5C H -0.0912(2) 0.3448(2) 0.0736(2) 0.080 Uiso 1 d R .
C6 C -0.0952(2) 0.6673(2) 0.0196(2) 0.0398(9) Uani 1 d . .
C7 C -0.1257(2) 0.6486(2) -0.0331(2) 0.0365(9) Uani 1 d . .
C8 C -0.1052(2) 0.5901(2) -0.0462(2) 0.0378(9) Uani 1 d . .
C9 C -0.1252(2) 0.5506(2) -0.0989(2) 0.0516(12) Uani 1 d . .
H9A H -0.1044(2) 0.5131(2) -0.0958(2) 0.080 Uiso 1 d R .
H9B H -0.1676(2) 0.5437(2) -0.0961(2) 0.080 Uiso 1 d R .
H9C H -0.1160(2) 0.5693(2) -0.1387(2) 0.080 Uiso 1 d R .
C10 C -0.0957(3) 0.7251(2) 0.0553(2) 0.0550(12) Uani 1 d . .
H10A H -0.0678(3) 0.7232(2) 0.0900(2) 0.080 Uiso 1 d R .
H10B H -0.0852(3) 0.7577(2) 0.0278(2) 0.080 Uiso 1 d R .
H10C H -0.1354(3) 0.7312(2) 0.0716(2) 0.080 Uiso 1 d R .
C11 C 0.0739(2) 0.5935(2) 0.0845(2) 0.0398(10) Uani 1 d . .
C12 C 0.1354(2) 0.6210(2) 0.0879(3) 0.0533(13) Uani 1 d . .
C13 C 0.1754(3) 0.6152(3) 0.0386(3) 0.070(2) Uani 1 d . .
H13A H 0.1657(3) 0.5912(3) 0.0022(3) 0.080 Uiso 1 d R .
C14 C 0.2295(3) 0.6446(4) 0.0416(6) 0.105(3) Uani 1 d . .
H14A H 0.2569(3) 0.6424(4) 0.0065(6) 0.080 Uiso 1 d R .
C15 C 0.2456(4) 0.6766(4) 0.0929(8) 0.112(4) Uani 1 d . .
H15A H 0.2846(4) 0.6948(4) 0.0938(8) 0.080 Uiso 1 d R .
C16 C 0.2085(5) 0.6807(3) 0.1426(6) 0.105(3) Uani 1 d . .
H16A H 0.2211(5) 0.7038(3) 0.1786(6) 0.080 Uiso 1 d R .
C17 C 0.1517(3) 0.6543(2) 0.1418(4) 0.077(2) Uani 1 d . .
H17A H 0.1243(3) 0.6582(2) 0.1767(4) 0.080 Uiso 1 d R .
Br1A Br 0.3405(2) 0.3428(3) -0.1766(2) 0.122(2) Uani 0.20 d P .
Br1B Br 0.2008(8) 0.3568(5) -0.2091(3) 0.181(5) Uani 0.20 d P .
Br1C Br 0.2596(5) 0.4961(4) -0.0447(5) 0.188(4) Uani 0.20 d PD .
Br1D Br 0.1668(3) 0.3240(5) -0.2280(4) 0.126(2) Uani 0.20 d P .
Br1E Br 0.3768(7) 0.2903(8) -0.1473(10) 0.189(7) Uani 0.10 d P .
Br1F Br 0.5064(11) 0.2014(15) -0.2850(13) 0.218(8) Uani 0.10 d P .
C20A C 0.2671(5) 0.3786(7) -0.1708(8) 0.127(8) Uiso 0.40 d PG .
C21A C 0.2068(6) 0.3666(7) -0.1811(9) 0.083(5) Uiso 0.40 d PG .
C22A C 0.1632(4) 0.4009(7) -0.1508(8) 0.123(8) Uiso 0.40 d PG .
C23A C 0.1801(4) 0.4471(6) -0.1103(7) 0.054(3) Uiso 0.40 d PG .
C24A C 0.2404(5) 0.4591(6) -0.1000(7) 0.120(7) Uiso 0.40 d PG .
C25A C 0.2839(4) 0.4248(7) -0.1303(8) 0.081(4) Uiso 0.40 d PG .
C20B C 0.2133(4) 0.3918(4) -0.1576(5) 0.098(6) Uiso 0.40 d PG .
C21B C 0.1696(4) 0.4250(5) -0.1263(6) 0.065(4) Uiso 0.40 d PG .
C22B C 0.1861(4) 0.4692(5) -0.0832(5) 0.081(4) Uiso 0.40 d PG .
C23B C 0.2464(4) 0.4802(5) -0.0713(5) 0.092(7) Uiso 0.40 d PGD .
C24B C 0.2901(4) 0.4470(5) -0.1025(6) 0.064(3) Uiso 0.40 d PG .
C25B C 0.2735(3) 0.4028(4) -0.1457(4) 0.085(5) Uiso 0.40 d PG .
C20C C 0.3777(6) 0.2299(5) -0.2109(7) 0.185(29) Uiso 0.20 d PG .
C21C C 0.4383(6) 0.2350(7) -0.2252(9) 0.168(25) Uiso 0.20 d PG .
C22C C 0.4624(7) 0.2028(7) -0.2757(10) 0.138(19) Uiso 0.20 d PG .
C23C C 0.4259(8) 0.1656(7) -0.3118(9) 0.165(24) Uiso 0.20 d PG .
C24C C 0.3653(8) 0.1605(6) -0.2975(9) 0.049(5) Uiso 0.20 d PG .
C25C C 0.3412(7) 0.1926(5) -0.2470(8) 0.041(7) Uiso 0.20 d PG .

loop_
_atom_type_symbol
_atom_type_description
_atom_type_scat_dispersion_real
_atom_type_scat_dispersion_imag
_atom_type_scat_source
C C 0.0033 0.0016 'International Tables Vol C Tables 4.2.6.8 and 6.1.1.4'
H H 0.0000 0.0000 'International Tables Vol C Tables 4.2.6.8 and 6.1.1.4'
N N 0.0061 0.0033 'International Tables Vol C Tables 4.2.6.8 and 6.1.1.4'
O O 0.0106 0.0060 'International Tables Vol C Tables 4.2.6.8 and 6.1.1.4'
Co Co 0.3494 0.9721 'International Tables Vol C Tables 4.2.6.8 and 6.1.1.4'
Br Br -0.2901 2.4595 'International Tables Vol C Tables 4.2.6.8 and 6.1.1.4'

loop_
_geom_angle_atom_site_label_1
_geom_angle_atom_site_label_2
_geom_angle_atom_site_label_3
_geom_angle
_geom_angle_site_symmetry_1
_geom_angle_site_symmetry_3
_geom_angle_publ_flag
O1 Co1 O1 180.0 9_565 . ?
O1 Co1 N3 90.03(11) 9_565 . ?
O1 Co1 N3 89.97(11) . . ?
O1 Co1 N3 89.97(11) 9_565 9_565 ?
O1 Co1 N3 90.03(11) . 9_565 ?
N3 Co1 N3 180.0 . 9_565 ?
O1 Co1 N1 92.11(12) 9_565 9_565 ?
O1 Co1 N1 87.89(12) . 9_565 ?
N3 Co1 N1 84.40(12) . 9_565 ?
N3 Co1 N1 95.60(12) 9_565 9_565 ?
O1 Co1 N1 87.89(12) 9_565 . ?
O1 Co1 N1 92.11(12) . . ?
N3 Co1 N1 95.60(12) . . ?
N3 Co1 N1 84.40(12) 9_565 . ?
N1 Co1 N1 180.0 9_565 . ?
C11 O1 Co1 144.0(3) . . ?
C1 N1 N2 104.7(3) . . ?
C1 N1 Co1 134.9(3) . . ?
N2 N1 Co1 119.7(2) . . ?
C3 N2 N1 113.0(3) . . ?
C3 N2 H1 130.3(34) . . ?
N1 N2 H1 116.4(34) . . ?
C8 N3 N4 105.0(3) . . ?
C8 N3 Co1 131.7(3) . . ?
N4 N3 Co1 121.4(3) . . ?
C6 N4 N3 112.4(4) . . ?
C6 N4 H2 134.6(37) . . ?
N3 N4 H2 112.9(37) . . ?
N1 C1 C2 110.7(3) . . ?
N1 C1 C5 123.1(4) . . ?
C2 C1 C5 126.1(4) . . ?
C3 C2 C1 105.6(3) . . ?
C3 C2 C7 127.3(4) . 8_344 ?
C1 C2 C7 126.9(4) . 8_344 ?
N2 C3 C2 106.0(4) . . ?
N2 C3 C4 122.9(4) . . ?
C2 C3 C4 131.1(4) . . ?
C3 C4 H4A 109.3(3) . . ?
C3 C4 H4B 108.7(3) . . ?
H4A C4 H4B 109.5 . . ?
C3 C4 H4C 110.4(3) . . ?
H4A C4 H4C 109.5 . . ?
H4B C4 H4C 109.5 . . ?
C1 C5 H5A 110.0(2) . . ?
C1 C5 H5B 109.5(2) . . ?
H5A C5 H5B 109.5 . . ?
C1 C5 H5C 108.9(2) . . ?
H5A C5 H5C 109.5 . . ?
H5B C5 H5C 109.5 . . ?
N4 C6 C7 106.5(4) . . ?
N4 C6 C10 121.5(4) . . ?
C7 C6 C10 132.0(4) . . ?
C6 C7 C8 106.3(3) . . ?
C6 C7 C2 129.1(4) . 7_454 ?
C8 C7 C2 124.6(4) . 7_454 ?
N3 C8 C7 109.8(4) . . ?
N3 C8 C9 123.4(4) . . ?
C7 C8 C9 126.8(4) . . ?
C8 C9 H9A 108.9(2) . . ?
C8 C9 H9B 110.3(3) . . ?
H9A C9 H9B 109.5 . . ?
C8 C9 H9C 109.3(3) . . ?
H9A C9 H9C 109.5 . . ?
H9B C9 H9C 109.5 . . ?
C6 C10 H10A 110.0(2) . . ?
C6 C10 H10B 110.4(3) . . ?
H10A C10 H10B 109.5 . . ?
C6 C10 H10C 108.1(3) . . ?
H10A C10 H10C 109.5 . . ?
H10B C10 H10C 109.5 . . ?
O1 C11 O2 124.4(4) . . ?
O1 C11 C12 117.0(4) . . ?
O2 C11 C12 118.6(4) . . ?
C13 C12 C17 119.4(5) . . ?
C13 C12 C11 121.2(5) . . ?
C17 C12 C11 119.3(6) . . ?
C14 C13 C12 119.4(8) . . ?
C14 C13 H13A 120.2(6) . . ?
C12 C13 H13A 120.4(3) . . ?
C15 C14 C13 121.7(11) . . ?
C15 C14 H14A 118.3(7) . . ?
C13 C14 H14A 120.0(6) . . ?
C16 C15 C14 119.9(7) . . ?
C16 C15 H15A 121.2(5) . . ?
C14 C15 H15A 118.9(7) . . ?
C15 C16 C17 121.6(8) . . ?
C15 C16 H16A 118.4(5) . . ?
C17 C16 H16A 120.0(7) . . ?
C16 C17 C12 117.8(9) . . ?
C16 C17 H17A 122.2(7) . . ?
C12 C17 H17A 120.0(4) . . ?
Br1E Br1A C20A 140.4(8) . . ?
Br1E Br1A C25B 136.5(7) . . ?
C20A Br1A C25B 21.0(4) . . ?
C21A Br1B Br1D 133.2(29) . . ?
C21A Br1B C20B 15.1(19) . . ?
Br1D Br1B C20B 142.2(15) . . ?
C21A Br1B C24C 101.7(24) . 13_554 ?
Br1D Br1B C24C 38.7(10) . 13_554 ?
C20B Br1B C24C 105.6(9) . 13_554 ?
C21A Br1B C25C 145.5(29) . 13_554 ?
Br1D Br1B C25C 12.8(8) . 13_554 ?
C20B Br1B C25C 155.0(13) . 13_554 ?
C24C Br1B C25C 50.2(7) 13_554 13_554 ?
C21A Br1B C20A 46.3(19) . . ?
Br1D Br1B C20A 155.5(9) . . ?
C20B Br1B C20A 45.9(7) . . ?
C24C Br1B C20A 147.3(9) 13_554 . ?
C25C Br1B C20A 152.3(8) 13_554 . ?
C21A Br1B C22A 43.8(15) . . ?
Br1D Br1B C22A 106.6(14) . . ?
C20B Br1B C22A 40.0(5) . . ?
C24C Br1B C22A 67.9(10) 13_554 . ?
C25C Br1B C22A 117.9(13) 13_554 . ?
C20A Br1B C22A 85.9(7) . . ?
C21A Br1B C25B 35.3(21) . . ?
Br1D Br1B C25B 162.5(7) . . ?
C20B Br1B C25B 32.2(6) . . ?
C24C Br1B C25B 136.7(7) 13_554 . ?
C25C Br1B C25B 165.4(7) 13_554 . ?
C20A Br1B C25B 14.2(4) . . ?
C22A Br1B C25B 72.1(6) . . ?
C23B Br1C C24A 7.8(11) . . ?
C23B Br1C C24B 47.5(10) . . ?
C24A Br1C C24B 39.8(6) . . ?
C23B Br1C C22B 34.5(10) . . ?
C24A Br1C C22B 41.7(5) . . ?
C24B Br1C C22B 81.1(4) . . ?
C25C Br1D C24C 116.1(16) 13_554 13_554 ?
C25C Br1D Br1B 145.1(20) 13_554 . ?
C24C Br1D Br1B 94.0(14) 13_554 . ?
C25C Br1D C21A 160.9(18) 13_554 . ?
C24C Br1D C21A 81.9(9) 13_554 . ?
Br1B Br1D C21A 16.6(9) . . ?
C25C Br1D C20C 15.6(10) 13_554 13_554 ?
C24C Br1D C20C 101.7(10) 13_554 13_554 ?
Br1B Br1D C20C 160.4(11) . 13_554 ?
C21A Br1D C20C 176.4(8) . 13_554 ?
C25C Br1D C23C 95.9(13) 13_554 13_554 ?
C24C Br1D C23C 20.9(6) 13_554 13_554 ?
Br1B Br1D C23C 114.8(11) . 13_554 ?
C21A Br1D C23C 102.5(7) . 13_554 ?
C20C Br1D C23C 81.1(5) 13_554 13_554 ?
C25C Br1D C20B 165.8(19) 13_554 . ?
C24C Br1D C20B 75.2(9) 13_554 . ?
Br1B Br1D C20B 20.8(7) . . ?
C21A Br1D C20B 7.1(5) . . ?
C20C Br1D C20B 175.9(6) 13_554 . ?
C23C Br1D C20B 95.9(5) 13_554 . ?
C25C Br1D C22A 159.2(14) 13_554 . ?
C24C Br1D C22A 47.8(9) 13_554 . ?
Br1B Br1D C22A 46.2(9) . . ?
C21A Br1D C22A 35.0(4) . . ?
C20C Br1D C22A 148.4(6) 13_554 . ?
C23C Br1D C22A 68.7(5) 13_554 . ?
C20B Br1D C22A 28.0(4) . . ?
Br1A Br1E C20C 105.1(14) . . ?
C22C Br1F C23C 37.4(14) . . ?
C22C Br1F C21C 33.5(13) . . ?
C23C Br1F C21C 70.7(9) . . ?
C22C Br1F Br1F 80.8(21) . 6_554 ?
C23C Br1F Br1F 105.8(15) . 6_554 ?
C21C Br1F Br1F 63.5(11) . 6_554 ?
C22C Br1F C22C 104.8(24) . 6_554 ?
C23C Br1F C22C 131.7(13) . 6_554 ?
C21C Br1F C22C 80.5(14) . 6_554 ?
Br1F Br1F C22C 26.0(10) 6_554 6_554 ?
C22C Br1F C21C 113.9(26) . 6_554 ?
C23C Br1F C21C 151.3(16) . 6_554 ?
C21C Br1F C21C 80.7(14) . 6_554 ?
Br1F Br1F C21C 56.6(12) 6_554 6_554 ?
C22C Br1F C21C 35.8(7) 6_554 6_554 ?
C25B C20A C20B 82.1(10) . . ?
C25B C20A C21A 115.0(10) . . ?
C20B C20A C21A 33.0(4) . . ?
C25B C20A C25A 6.8(12) . . ?
C20B C20A C25A 87.1(4) . . ?
C21A C20A C25A 120.0 . . ?
C25B C20A Br1B 131.9(13) . . ?
C20B C20A Br1B 50.6(7) . . ?
C21A C20A Br1B 19.5(7) . . ?
C25A C20A Br1B 135.7(6) . . ?
C25B C20A Br1A 100.7(14) . . ?
C20B C20A Br1A 165.1(14) . . ?
C21A C20A Br1A 140.7(8) . . ?
C25A C20A Br1A 97.1(8) . . ?
Br1B C20A Br1A 127.2(9) . . ?
Br1B C21A C20B 152.2(35) . . ?
Br1B C21A C22A 117.5(21) . . ?
C20B C21A C22A 55.3(11) . . ?
Br1B C21A C20A 114.1(25) . . ?
C20B C21A C20A 64.7(11) . . ?
C22A C21A C20A 120.0 . . ?
Br1B C21A Br1D 30.2(21) . . ?
C20B C21A Br1D 157.5(17) . . ?
C22A C21A Br1D 102.4(8) . . ?
C20A C21A Br1D 137.2(8) . . ?
Br1B C21A C24C 57.6(23) . 13_554 ?
C20B C21A C24C 126.0(16) . 13_554 ?
C22A C21A C24C 70.8(9) . 13_554 ?
C20A C21A C24C 169.2(9) . 13_554 ?
Br1D C21A C24C 32.4(6) . 13_554 ?
Br1B C21A C25B 133.2(27) . . ?
C20B C21A C25B 42.7(9) . . ?
C22A C21A C25B 98.0(4) . . ?
C20A C21A C25B 22.1(4) . . ?
Br1D C21A C25B 159.3(9) . . ?
C24C C21A C25B 168.3(11) 13_554 . ?
Br1B C21A C21B 133.5(22) . . ?
C20B C21A C21B 36.5(9) . . ?
C22A C21A C21B 18.9(4) . . ?
C20A C21A C21B 101.2(4) . . ?
Br1D C21A C21B 121.3(9) . . ?
C24C C21A C21B 89.5(10) 13_554 . ?
C25B C21A C21B 79.1(4) . . ?
C21B C22A C20B 91.6(11) . . ?
C21B C22A C21A 124.9(10) . . ?
C20B C22A C21A 33.3(5) . . ?
C21B C22A C23A 6.4(12) . . ?
C20B C22A C23A 86.7(5) . . ?
C21A C22A C23A 120.0 . . ?
C21B C22A Br1B 140.5(15) . . ?
C20B C22A Br1B 50.0(9) . . ?
C21A C22A Br1B 18.7(7) . . ?
C23A C22A Br1B 134.8(9) . . ?
C21B C22A C24C 169.4(14) . 13_554 ?
C20B C22A C24C 97.6(9) . 13_554 ?
C21A C22A C24C 64.4(7) . 13_554 ?
C23A C22A C24C 175.5(8) . 13_554 ?
Br1B C22A C24C 49.7(9) . 13_554 ?
C21B C22A Br1D 167.4(13) . . ?
C20B C22A Br1D 75.8(7) . . ?
C21A C22A Br1D 42.5(5) . . ?
C23A C22A Br1D 162.0(6) . . ?
Br1B C22A Br1D 27.2(6) . . ?
C24C C22A Br1D 22.5(5) 13_554 . ?
C21B C23A C22B 161.8(28) . . ?
C21B C23A C24A 125.7(12) . . ?
C22B C23A C24A 65.7(11) . . ?
C21B C23A C22A 7.6(15) . . ?
C22B C23A C22A 169.1(15) . . ?
C24A C23A C22A 120.0 . . ?
C21B C23A C20B 46.7(9) . . ?
C22B C23A C20B 143.4(14) . . ?
C24A C23A C20B 79.3(4) . . ?
C22A C23A C20B 40.7(4) . . ?
C21B C23A C23B 146.5(15) . . ?
C22B C23A C23B 43.1(7) . . ?
C24A C23A C23B 22.7(5) . . ?
C22A C23A C23B 141.8(5) . . ?
C20B C23A C23B 101.2(7) . . ?
C23B C24A C24B 90.7(11) . . ?
C23B C24A C22B 80.9(11) . . ?
C24B C24A C22B 166.2(16) . . ?
C23B C24A C25A 124.6(13) . . ?
C24B C24A C25A 34.0(7) . . ?
C22B C24A C25A 152.1(6) . . ?
C23B C24A C23A 113.8(13) . . ?
C24B C24A C23A 152.6(7) . . ?
C22B C24A C23A 33.0(5) . . ?
C25A C24A C23A 120.0 . . ?
C23B C24A Br1C 7.3(10) . . ?
C24B C24A Br1C 83.5(8) . . ?
C22B C24A Br1C 87.6(8) . . ?
C25A C24A Br1C 117.4(8) . . ?
C23A C24A Br1C 120.5(8) . . ?
C23B C24A C25B 142.2(15) . . ?
C24B C24A C25B 52.7(5) . . ?
C22B C24A C25B 132.8(7) . . ?
C25A C24A C25B 19.4(4) . . ?
C23A C24A C25B 100.7(4) . . ?
Br1C C24A C25B 134.9(9) . . ?
C23B C24A C21B 129.2(14) . . ?
C24B C24A C21B 136.3(8) . . ?
C22B C24A C21B 49.0(4) . . ?
C25A C24A C21B 103.6(4) . . ?
C23A C24A C21B 16.4(4) . . ?
Br1C C24A C21B 135.3(9) . . ?
C25B C24A C21B 84.3(4) . . ?
C23B C24A C20B 165.1(18) . . ?
C24B C24A C20B 95.0(7) . . ?
C22B C24A C20B 90.7(6) . . ?
C25A C24A C20B 61.8(4) . . ?
C23A C24A C20B 58.2(4) . . ?
Br1C C24A C20B 164.9(11) . . ?
C25B C24A C20B 42.5(2) . . ?
C21B C24A C20B 41.9(2) . . ?
C25B C25A C24B 160.7(30) . . ?
C25B C25A C24A 113.9(12) . . ?
C24B C25A C24A 55.3(11) . . ?
C25B C25A C20A 8.3(14) . . ?
C24B C25A C20A 168.7(18) . . ?
C24A C25A C20A 120.0 . . ?
C25B C25A C20B 38.0(9) . . ?
C24B C25A C20B 130.1(13) . . ?
C24A C25A C20B 76.3(4) . . ?
C20A C25A C20B 43.7(4) . . ?
C25B C25A C23B 131.6(15) . . ?
C24B C25A C23B 36.1(7) . . ?
C24A C25A C23B 19.3(4) . . ?
C20A C25A C23B 138.4(4) . . ?
C20B C25A C23B 94.9(6) . . ?
C21A C20B C22A 91.4(11) . . ?
C21A C20B C20A 82.3(11) . . ?
C22A C20B C20A 173.4(10) . . ?
C21A C20B Br1B 12.7(17) . . ?
C22A C20B Br1B 90.0(11) . . ?
C20A C20B Br1B 83.4(10) . . ?
C21A C20B C21B 124.5(12) . . ?
C22A C20B C21B 33.1(6) . . ?
C20A C20B C21B 153.2(6) . . ?
Br1B C20B C21B 122.5(8) . . ?
C21A C20B C25B 115.5(12) . . ?
C22A C20B C25B 153.1(6) . . ?
C20A C20B C25B 33.2(6) . . ?
Br1B C20B C25B 116.2(9) . . ?
C21B C20B C25B 120.0 . . ?
C21A C20B C23A 143.9(14) . . ?
C22A C20B C23A 52.5(5) . . ?
C20A C20B C23A 133.6(7) . . ?
Br1B C20B C23A 140.2(9) . . ?
C21B C20B C23A 19.6(4) . . ?
C25B C20B C23A 100.6(4) . . ?
C21A C20B C25A 131.5(14) . . ?
C22A C20B C25A 136.9(7) . . ?
C20A C20B C25A 49.2(4) . . ?
Br1B C20B C25A 130.9(11) . . ?
C21B C20B C25A 104.0(4) . . ?
C25B C20B C25A 16.3(4) . . ?
C23A C20B C25A 84.4(4) . . ?
C21A C20B C24A 173.1(15) . . ?
C22A C20B C24A 95.0(6) . . ?
C20A C20B C24A 91.1(6) . . ?
Br1B C20B C24A 164.1(10) . . ?
C21B C20B C24A 62.1(4) . . ?
C25B C20B C24A 58.1(4) . . ?
C23A C20B C24A 42.5(2) . . ?
C25A C20B C24A 41.9(2) . . ?
C21A C20B Br1D 15.4(12) . . ?
C22A C20B Br1D 76.2(6) . . ?
C20A C20B Br1D 97.4(6) . . ?
Br1B C20B Br1D 17.0(8) . . ?
C21B C20B Br1D 109.3(3) . . ?
C25B C20B Br1D 130.7(3) . . ?
C23A C20B Br1D 128.6(6) . . ?
C25A C20B Br1D 146.4(6) . . ?
C24A C20B Br1D 170.0(6) . . ?
C23A C21B C22A 166.0(27) . . ?
C23A C21B C20B 113.7(12) . . ?
C22A C21B C20B 55.3(11) . . ?
C23A C21B C22B 9.9(15) . . ?
C22A C21B C22B 175.1(11) . . ?
C20B C21B C22B 120.0 . . ?
C23A C21B C24A 37.8(9) . . ?
C22A C21B C24A 131.1(13) . . ?
C20B C21B C24A 76.1(4) . . ?
C22B C21B C24A 44.1(4) . . ?
C23A C21B C21A 132.5(15) . . ?
C22A C21B C21A 36.3(7) . . ?
C20B C21B C21A 19.0(4) . . ?
C22B C21B C21A 139.0(4) . . ?
C24A C21B C21A 95.1(6) . . ?
C23A C22B C24A 81.2(11) . . ?
C23A C22B C23B 114.7(10) . . ?
C24A C22B C23B 33.5(4) . . ?
C23A C22B C21B 8.3(13) . . ?
C24A C22B C21B 86.9(4) . . ?
C23B C22B C21B 120.0 . . ?
C23A C22B Br1C 131.6(12) . . ?
C24A C22B Br1C 50.7(6) . . ?
C23B C22B Br1C 17.2(5) . . ?
C21B C22B Br1C 136.3(4) . . ?
Br1C C23B C24A 164.9(21) . . ?
Br1C C23B C22B 128.2(14) . . ?
C24A C23B C22B 65.6(11) . . ?
Br1C C23B C24B 109.9(13) . . ?
C24A C23B C24B 55.3(11) . . ?
C22B C23B C24B 120.0 . . ?
Br1C C23B C23A 149.8(16) . . ?
C24A C23B C23A 43.5(9) . . ?
C22B C23B C23A 22.1(4) . . ?
C24B C23B C23A 98.0(4) . . ?
Br1C C23B C25A 129.0(15) . . ?
C24A C23B C25A 36.1(9) . . ?
C22B C23B C25A 101.0(4) . . ?
C24B C23B C25A 19.2(4) . . ?
C23A C23B C25A 78.9(4) . . ?
C25A C24B C24A 90.7(11) . . ?
C25A C24B C25B 8.7(14) . . ?
C24A C24B C25B 86.5(5) . . ?
C25A C24B C23B 124.7(10) . . ?
C24A C24B C23B 34.0(5) . . ?
C25B C24B C23B 120.0 . . ?
C25A C24B Br1C 147.2(12) . . ?
C24A C24B Br1C 56.7(7) . . ?
C25B C24B Br1C 141.7(5) . . ?
C23B C24B Br1C 22.7(4) . . ?
C25A C25B C20A 165.0(26) . . ?
C25A C25B C24B 10.7(17) . . ?
C20A C25B C24B 175.0(11) . . ?
C25A C25B C20B 125.7(12) . . ?
C20A C25B C20B 64.7(11) . . ?
C24B C25B C20B 120.0 . . ?
C25A C25B C24A 46.7(9) . . ?
C20A C25B C24A 143.5(14) . . ?
C24B C25B C24A 40.8(4) . . ?
C20B C25B C24A 79.4(4) . . ?
C25A C25B C21A 147.1(16) . . ?
C20A C25B C21A 42.9(7) . . ?
C24B C25B C21A 141.8(4) . . ?
C20B C25B C21A 21.8(4) . . ?
C24A C25B C21A 101.2(6) . . ?
C25A C25B Br1A 113.0(13) . . ?
C20A C25B Br1A 58.3(11) . . ?
C24B C25B Br1A 117.6(3) . . ?
C20B C25B Br1A 121.2(3) . . ?
C24A C25B Br1A 157.9(6) . . ?
C21A C25B Br1A 99.7(5) . . ?
C25A C25B Br1B 152.6(15) . . ?
C20A C25B Br1B 33.9(11) . . ?
C24B C25B Br1B 150.3(3) . . ?
C20B C25B Br1B 31.6(4) . . ?
C24A C25B Br1B 109.6(6) . . ?
C21A C25B Br1B 11.6(6) . . ?
Br1A C25B Br1B 92.1(5) . . ?
C21C C20C C25C 120.0 . . ?
C21C C20C Br1E 96.0(6) . . ?
C25C C20C Br1E 143.5(6) . . ?
C21C C20C Br1D 112.9(5) . 13_554 ?
C25C C20C Br1D 7.4(5) . 13_554 ?
Br1E C20C Br1D 149.9(8) . 13_554 ?
C22C C21C C20C 120.0 . . ?
C22C C21C Br1F 23.5(9) . . ?
C20C C21C Br1F 143.2(10) . . ?
C22C C21C Br1F 71.8(8) . 6_554 ?
C20C C21C Br1F 134.6(9) . 6_554 ?
Br1F C21C Br1F 59.9(16) . 6_554 ?
Br1F C22C C23C 116.6(21) . . ?
Br1F C22C C21C 123.0(21) . . ?
C23C C22C C21C 120.0 . . ?
Br1F C22C Br1F 73.2(24) . 6_554 ?
C23C C22C Br1F 134.4(11) . 6_554 ?
C21C C22C Br1F 72.4(7) . 6_554 ?
C22C C23C C24C 120.0 . . ?
C22C C23C Br1F 26.0(9) . . ?
C24C C23C Br1F 145.7(9) . . ?
C22C C23C Br1D 105.9(4) . 13_554 ?
C24C C23C Br1D 14.3(4) . 13_554 ?
Br1F C23C Br1D 131.8(11) . 13_554 ?
Br1D C24C C25C 25.5(10) 13_554 . ?
Br1D C24C C23C 144.9(10) 13_554 . ?
C25C C24C C23C 120.0 . . ?
Br1D C24C Br1B 47.3(10) 13_554 13_554 ?
C25C C24C Br1B 71.8(5) . 13_554 ?
C23C C24C Br1B 167.8(5) . 13_554 ?
Br1D C24C C21A 65.7(16) 13_554 13_554 ?
C25C C24C C21A 91.1(12) . 13_554 ?
C23C C24C C21A 148.6(15) . 13_554 ?
Br1B C24C C21A 20.7(17) 13_554 13_554 ?
Br1D C24C C22A 109.6(23) 13_554 13_554 ?
C25C C24C C22A 133.9(19) . 13_554 ?
C23C C24C C22A 105.5(18) . 13_554 ?
Br1B C24C C22A 62.4(17) 13_554 13_554 ?
C21A C24C C22A 44.9(12) 13_554 13_554 ?
Br1D C25C C24C 38.4(14) 13_554 . ?
Br1D C25C C20C 157.0(16) 13_554 . ?
C24C C25C C20C 120.0 . . ?
Br1D C25C Br1B 22.0(12) 13_554 13_554 ?
C24C C25C Br1B 57.9(7) . 13_554 ?
C20C C25C Br1B 176.5(6) . 13_554 ?

loop_
_geom_bond_atom_site_label_1
_geom_bond_atom_site_label_2
_geom_bond_distance
_geom_bond_site_symmetry_2
_geom_bond_publ_flag
Co1 O1 2.103(3) 9_565 ?
Co1 O1 2.103(3) . ?
Co1 N3 2.186(3) . ?
Co1 N3 2.186(3) 9_565 ?
Co1 N1 2.189(3) 9_565 ?
Co1 N1 2.189(3) . ?
O1 C11 1.249(5) . ?
O2 C11 1.260(6) . ?
N1 C1 1.345(5) . ?
N1 N2 1.359(5) . ?
N2 C3 1.346(6) . ?
N2 H1 0.84(6) . ?
N3 C8 1.346(5) . ?
N3 N4 1.357(5) . ?
N4 C6 1.349(6) . ?
N4 H2 0.79(7) . ?
C1 C2 1.403(6) . ?
C1 C5 1.488(6) . ?
C2 C3 1.391(6) . ?
C2 C7 1.482(6) 8_344 ?
C3 C4 1.484(7) . ?
C4 H4A 0.96 . ?
C4 H4B 0.96 . ?
C4 H4C 0.96 . ?
C5 H5A 0.96 . ?
C5 H5B 0.96 . ?
C5 H5C 0.96 . ?
C6 C7 1.365(6) . ?
C6 C10 1.494(6) . ?
C7 C8 1.409(6) . ?
C7 C2 1.482(6) 7_454 ?
C8 C9 1.485(6) . ?
C9 H9A 0.96 . ?
C9 H9B 0.96 . ?
C9 H9C 0.96 . ?
C10 H10A 0.96 . ?
C10 H10B 0.96 . ?
C10 H10C 0.96 . ?
C11 C12 1.505(7) . ?
C12 C13 1.374(9) . ?
C12 C17 1.405(9) . ?
C13 C14 1.374(10) . ?
C13 H13A 0.96 . ?
C14 C15 1.34(2) . ?
C14 H14A 0.96 . ?
C15 C16 1.34(2) . ?
C15 H15A 0.96 . ?
C16 C17 1.398(13) . ?
C16 H16A 0.96 . ?
C17 H17A 0.96 . ?
Br1A Br1E 1.55(2) . ?
Br1A C20A 1.827(11) . ?
Br1A C25B 2.110(9) . ?
Br1B C21A 0.64(2) . ?
Br1B Br1D 1.128(15) . ?
Br1B C20B 1.365(14) . ?
Br1B C24C 1.53(2) 13_554 ?
Br1B C25C 1.72(2) 13_554 ?
Br1B C20A 1.75(2) . ?
Br1B C22A 1.78(2) . ?
Br1B C25B 2.34(2) . ?
Br1C C23B 0.726(9) . ?
Br1C C24A 1.491(13) . ?
Br1C C24B 1.774(14) . ?
Br1C C22B 1.926(12) . ?
Br1D C25C 0.67(2) 13_554 ?
Br1D C24C 0.96(2) 13_554 ?
Br1D C21A 1.64(2) . ?
Br1D C20C 2.021(15) 13_554 ?
Br1D C23C 2.245(15) 13_554 ?
Br1D C20B 2.36(2) . ?
Br1D C22A 2.36(2) . ?
Br1E C20C 1.90(2) . ?
Br1F C22C 1.00(3) . ?
Br1F C23C 2.05(3) . ?
Br1F C21C 2.11(3) . ?
Br1F Br1F 2.19(7) 6_554 ?
Br1F C22C 2.26(4) 6_554 ?
Br1F C21C 2.26(4) 6_554 ?
C20A C25B 0.769(13) . ?
C20A C20B 1.268(14) . ?
C20A C21A 1.39 . ?
C20A C25A 1.39 . ?
C21A C20B 0.763(9) . ?
C21A C22A 1.39 . ?
C21A C24C 1.78(2) 13_554 ?
C21A C25B 1.851(13) . ?
C21A C21B 1.927(13) . ?
C22A C21B 0.759(12) . ?
C22A C20B 1.143(14) . ?
C22A C23A 1.39 . ?
C22A C24C 1.86(2) 13_554 ?
C23A C21B 0.641(11) . ?
C23A C22B 0.766(11) . ?
C23A C24A 1.39 . ?
C23A C20B 1.749(11) . ?
C23A C23B 1.847(13) . ?
C24A C23B 0.778(10) . ?
C24A C24B 1.143(15) . ?
C24A C22B 1.282(15) . ?
C24A C25A 1.39 . ?
C24A C25B 1.745(13) . ?
C24A C21B 1.840(12) . ?
C24A C20B 2.021(9) . ?
C25A C25B 0.633(13) . ?
C25A C24B 0.777(13) . ?
C25A C20B 1.833(12) . ?
C25A C23B 1.941(14) . ?
C20B C21B 1.39 . ?
C20B C25B 1.39 . ?
C21B C22B 1.39 . ?
C22B C23B 1.39 . ?
C23B C24B 1.39 . ?
C24B C25B 1.39 . ?
C20C C21C 1.39 . ?
C20C C25C 1.39 . ?
C20C Br1D 2.02(2) 13_554 ?
C21C C22C 1.39 . ?
C21C Br1F 2.26(4) 6_554 ?
C22C C23C 1.39 . ?
C22C Br1F 2.26(4) 6_554 ?
C23C C24C 1.39 . ?
C23C Br1D 2.25(2) 13_554 ?
C24C Br1D 0.961(15) 13_554 ?
C24C C25C 1.39 . ?
C24C Br1B 1.53(2) 13_554 ?
C24C C21A 1.78(5) 13_554 ?
C24C C22A 1.86(4) 13_554 ?
C25C Br1D 0.667(14) 13_554 ?
C25C Br1B 1.72(2) 13_554 ?

loop_
_geom_torsion_atom_site_label_1
_geom_torsion_atom_site_label_2
_geom_torsion_atom_site_label_3
_geom_torsion_atom_site_label_4
_geom_torsion
_geom_torsion_site_symmetry_1
_geom_torsion_site_symmetry_2
_geom_torsion_site_symmetry_3
_geom_torsion_site_symmetry_4
_geom_torsion_publ_flag
O1 Co1 O1 C11 166.2(181) 9_565 . . . ?
N3 Co1 O1 C11 53.7(4) . . . . ?
N3 Co1 O1 C11 -126.3(4) 9_565 . . . ?
N1 Co1 O1 C11 138.1(4) 9_565 . . . ?
N1 Co1 O1 C11 -41.9(4) . . . . ?
O1 Co1 N1 C1 28.3(4) 9_565 . . . ?
O1 Co1 N1 C1 -151.7(4) . . . . ?
N3 Co1 N1 C1 118.2(4) . . . . ?
N3 Co1 N1 C1 -61.8(4) 9_565 . . . ?
N1 Co1 N1 C1 -84.4(1000) 9_565 . . . ?
O1 Co1 N1 N2 -140.3(3) 9_565 . . . ?
O1 Co1 N1 N2 39.7(3) . . . . ?
N3 Co1 N1 N2 -50.5(3) . . . . ?
N3 Co1 N1 N2 129.5(3) 9_565 . . . ?
N1 Co1 N1 N2 107.0(1000) 9_565 . . . ?
C1 N1 N2 C3 -0.6(4) . . . . ?
Co1 N1 N2 C3 171.1(3) . . . . ?
O1 Co1 N3 C8 -41.1(4) 9_565 . . . ?
O1 Co1 N3 C8 138.9(4) . . . . ?
N3 Co1 N3 C8 70.4(48) 9_565 . . . ?
N1 Co1 N3 C8 51.0(4) 9_565 . . . ?
N1 Co1 N3 C8 -129.0(4) . . . . ?
O1 Co1 N3 N4 156.7(3) 9_565 . . . ?
O1 Co1 N3 N4 -23.3(3) . . . . ?
N3 Co1 N3 N4 -91.7(48) 9_565 . . . ?
N1 Co1 N3 N4 -111.1(3) 9_565 . . . ?
N1 Co1 N3 N4 68.9(3) . . . . ?
C8 N3 N4 C6 -0.1(4) . . . . ?
Co1 N3 N4 C6 166.2(3) . . . . ?
N2 N1 C1 C2 1.1(4) . . . . ?
Co1 N1 C1 C2 -168.7(3) . . . . ?
N2 N1 C1 C5 -176.4(4) . . . . ?
Co1 N1 C1 C5 13.8(6) . . . . ?
N1 C1 C2 C3 -1.3(4) . . . . ?
C5 C1 C2 C3 176.2(4) . . . . ?
N1 C1 C2 C7 173.9(4) . . . 8_344 ?
C5 C1 C2 C7 -8.7(6) . . . 8_344 ?
N1 N2 C3 C2 -0.2(5) . . . . ?
N1 N2 C3 C4 -179.1(4) . . . . ?
C1 C2 C3 N2 0.9(4) . . . . ?
C7 C2 C3 N2 -174.3(4) 8_344 . . . ?
C1 C2 C3 C4 179.7(5) . . . . ?
C7 C2 C3 C4 4.5(7) 8_344 . . . ?
N3 N4 C6 C7 0.9(5) . . . . ?
N3 N4 C6 C10 -178.6(4) . . . . ?
N4 C6 C7 C8 -1.3(5) . . . . ?
C10 C6 C7 C8 178.1(5) . . . . ?
N4 C6 C7 C2 179.7(4) . . . 7_454 ?
C10 C6 C7 C2 -0.9(8) . . . 7_454 ?
N4 N3 C8 C7 -0.8(4) . . . . ?
Co1 N3 C8 C7 -165.0(3) . . . . ?
N4 N3 C8 C9 -179.2(4) . . . . ?
Co1 N3 C8 C9 16.5(6) . . . . ?
C6 C7 C8 N3 1.4(5) . . . . ?
C2 C7 C8 N3 -179.6(4) 7_454 . . . ?
C6 C7 C8 C9 179.7(5) . . . . ?
C2 C7 C8 C9 -1.3(7) 7_454 . . . ?
Co1 O1 C11 O2 -4.5(7) . . . . ?
Co1 O1 C11 C12 177.5(3) . . . . ?
O1 C11 C12 C13 10.9(6) . . . . ?
O2 C11 C12 C13 -167.3(4) . . . . ?
O1 C11 C12 C17 -170.6(4) . . . . ?
O2 C11 C12 C17 11.3(6) . . . . ?
C17 C12 C13 C14 -3.3(8) . . . . ?
C11 C12 C13 C14 175.3(5) . . . . ?
C12 C13 C14 C15 3.3(10) . . . . ?
C13 C14 C15 C16 -0.3(11) . . . . ?
C14 C15 C16 C17 -2.6(11) . . . . ?
C15 C16 C17 C12 2.4(10) . . . . ?
C13 C12 C17 C16 0.5(7) . . . . ?
C11 C12 C17 C16 -178.1(5) . . . . ?
C21A Br1B Br1D C25C -166.0(37) . . . 13_554 ?
C20B Br1B Br1D C25C 175.8(25) . . . 13_554 ?
C24C Br1B Br1D C25C 150.6(45) 13_554 . . 13_554 ?
C25C Br1B Br1D C25C 0.000(5) 13_554 . . 13_554 ?
C20A Br1B Br1D C25C -88.9(36) . . . 13_554 ?
C22A Br1B Br1D C25C 152.8(33) . . . 13_554 ?
C25B Br1B Br1D C25C -124.3(36) . . . 13_554 ?
C21A Br1B Br1D C24C 43.4(30) . . . 13_554 ?
C20B Br1B Br1D C24C 25.2(23) . . . 13_554 ?
C24C Br1B Br1D C24C 0.000(2) 13_554 . . 13_554 ?
C25C Br1B Br1D C24C -150.6(45) 13_554 . . 13_554 ?
C20A Br1B Br1D C24C 120.5(30) . . . 13_554 ?
C22A Br1B Br1D C24C 2.2(14) . . . 13_554 ?
C25B Br1B Br1D C24C 85.1(37) . . . 13_554 ?
C21A Br1B Br1D C21A 0.000(5) . . . . ?
C20B Br1B Br1D C21A -18.2(22) . . . . ?
C24C Br1B Br1D C21A -43.4(30) 13_554 . . . ?
C25C Br1B Br1D C21A 166.0(37) 13_554 . . . ?
C20A Br1B Br1D C21A 77.1(32) . . . . ?
C22A Br1B Br1D C21A -41.2(23) . . . . ?
C25B Br1B Br1D C21A 41.7(29) . . . . ?
C21A Br1B Br1D C20C -173.0(30) . . . 13_554 ?
C20B Br1B Br1D C20C 168.8(20) . . . 13_554 ?
C24C Br1B Br1D C20C 143.6(40) 13_554 . . 13_554 ?
C25C Br1B Br1D C20C -7.0(11) 13_554 . . 13_554 ?
C20A Br1B Br1D C20C -95.9(31) . . . 13_554 ?
C22A Br1B Br1D C20C 145.8(30) . . . 13_554 ?
C25B Br1B Br1D C20C -131.3(27) . . . 13_554 ?
C21A Br1B Br1D C23C 44.1(29) . . . 13_554 ?
C20B Br1B Br1D C23C 25.9(20) . . . 13_554 ?
C24C Br1B Br1D C23C 0.8(5) 13_554 . . 13_554 ?
C25C Br1B Br1D C23C -149.8(40) 13_554 . . 13_554 ?
C20A Br1B Br1D C23C 121.2(27) . . . 13_554 ?
C22A Br1B Br1D C23C 3.0(11) . . . 13_554 ?
C25B Br1B Br1D C23C 85.9(36) . . . 13_554 ?
C21A Br1B Br1D C20B 18.2(22) . . . . ?
C20B Br1B Br1D C20B 0.000(3) . . . . ?
C24C Br1B Br1D C20B -25.2(23) 13_554 . . . ?
C25C Br1B Br1D C20B -175.8(25) 13_554 . . . ?
C20A Br1B Br1D C20B 95.3(26) . . . . ?
C22A Br1B Br1D C20B -23.0(13) . . . . ?
C25B Br1B Br1D C20B 59.9(27) . . . . ?
C21A Br1B Br1D C22A 41.2(23) . . . . ?
C20B Br1B Br1D C22A 23.0(13) . . . . ?
C24C Br1B Br1D C22A -2.2(14) 13_554 . . . ?
C25C Br1B Br1D C22A -152.8(33) 13_554 . . . ?
C20A Br1B Br1D C22A 118.3(28) . . . . ?
C22A Br1B Br1D C22A 0.000(1) . . . . ?
C25B Br1B Br1D C22A 82.9(34) . . . . ?
C20A Br1A Br1E C20C 105.7(14) . . . . ?
C25B Br1A Br1E C20C 137.1(10) . . . . ?
C21A Br1B C20A C25B -34.0(42) . . . . ?
Br1D Br1B C20A C25B -134.8(28) . . . . ?
C20B Br1B C20A C25B -13.0(21) . . . . ?
C24C Br1B C20A C25B -48.5(38) 13_554 . . . ?
C25C Br1B C20A C25B -163.4(27) 13_554 . . . ?
C22A Br1B C20A C25B -12.6(28) . . . . ?
C25B Br1B C20A C25B 0.0 . . . . ?
C21A Br1B C20A C20B -21.0(25) . . . . ?
Br1D Br1B C20A C20B -121.8(27) . . . . ?
C20B Br1B C20A C20B 0.0 . . . . ?
C24C Br1B C20A C20B -35.5(23) 13_554 . . . ?
C25C Br1B C20A C20B -150.4(24) 13_554 . . . ?
C22A Br1B C20A C20B 0.4(11) . . . . ?
C25B Br1B C20A C20B 13.0(21) . . . . ?
C21A Br1B C20A C21A 0.0 . . . . ?
Br1D Br1B C20A C21A -100.8(39) . . . . ?
C20B Br1B C20A C21A 21.0(25) . . . . ?
C24C Br1B C20A C21A -14.5(18) 13_554 . . . ?
C25C Br1B C20A C21A -129.4(41) 13_554 . . . ?
C22A Br1B C20A C21A 21.4(16) . . . . ?
C25B Br1B C20A C21A 34.0(42) . . . . ?
C21A Br1B C20A C25A -41.8(33) . . . . ?
Br1D Br1B C20A C25A -142.6(22) . . . . ?
C20B Br1B C20A C25A -20.8(12) . . . . ?
C24C Br1B C20A C25A -56.3(27) 13_554 . . . ?
C25C Br1B C20A C25A -171.2(22) 13_554 . . . ?
C22A Br1B C20A C25A -20.4(18) . . . . ?
C25B Br1B C20A C25A -7.8(18) . . . . ?
C21A Br1B C20A Br1A 140.1(17) . . . . ?
Br1D Br1B C20A Br1A 39.3(34) . . . . ?
C20B Br1B C20A Br1A 161.1(18) . . . . ?
C24C Br1B C20A Br1A 125.6(16) 13_554 . . . ?
C25C Br1B C20A Br1A 10.7(34) 13_554 . . . ?
C22A Br1B C20A Br1A 161.5(12) . . . . ?
C25B Br1B C20A Br1A 174.1(38) . . . . ?
Br1E Br1A C20A C25B 91.4(22) . . . . ?
C25B Br1A C20A C25B 0.0 . . . . ?
Br1E Br1A C20A C20B -8.3(51) . . . . ?
C25B Br1A C20A C20B -99.7(50) . . . . ?
Br1E Br1A C20A C21A -64.3(21) . . . . ?
C25B Br1A C20A C21A -155.7(26) . . . . ?
Br1E Br1A C20A C25A 97.2(17) . . . . ?
C25B Br1A C20A C25A 5.8(14) . . . . ?
Br1E Br1A C20A Br1B -84.1(20) . . . . ?
C25B Br1A C20A Br1B -175.5(28) . . . . ?
Br1D Br1B C21A C20B -132.8(50) . . . . ?
C20B Br1B C21A C20B 0.0 . . . . ?
C24C Br1B C21A C20B -106.7(62) 13_554 . . . ?
C25C Br1B C21A C20B -138.2(46) 13_554 . . . ?
C20A Br1B C21A C20B 81.2(61) . . . . ?
C22A Br1B C21A C20B -67.1(54) . . . . ?
C25B Br1B C21A C20B 67.5(60) . . . . ?
Br1D Br1B C21A C22A -65.6(28) . . . . ?
C20B Br1B C21A C22A 67.1(54) . . . . ?
C24C Br1B C21A C22A -39.6(21) 13_554 . . . ?
C25C Br1B C21A C22A -71.1(35) 13_554 . . . ?
C20A Br1B C21A C22A 148.3(24) . . . . ?
C22A Br1B C21A C22A 0.0 . . . . ?
C25B Br1B C21A C22A 134.6(35) . . . . ?
Br1D Br1B C21A C20A 146.0(18) . . . . ?
C20B Br1B C21A C20A -81.2(61) . . . . ?
C24C Br1B C21A C20A 172.1(10) 13_554 . . . ?
C25C Br1B C21A C20A 140.6(26) 13_554 . . . ?
C20A Br1B C21A C20A 0.0 . . . . ?
C22A Br1B C21A C20A -148.3(24) . . . . ?
C25B Br1B C21A C20A -13.7(15) . . . . ?
Br1D Br1B C21A Br1D 0.000(3) . . . . ?
C20B Br1B C21A Br1D 132.8(50) . . . . ?
C24C Br1B C21A Br1D 26.0(20) 13_554 . . . ?
C25C Br1B C21A Br1D -5.4(13) 13_554 . . . ?
C20A Br1B C21A Br1D -146.0(18) . . . . ?
C22A Br1B C21A Br1D 65.6(28) . . . . ?
C25B Br1B C21A Br1D -159.8(17) . . . . ?
Br1D Br1B C21A C24C -26.0(20) . . . 13_554 ?
C20B Br1B C21A C24C 106.7(61) . . . 13_554 ?
C24C Br1B C21A C24C 0.0 13_554 . . 13_554 ?
C25C Br1B C21A C24C -31.5(26) 13_554 . . 13_554 ?
C20A Br1B C21A C24C -172.1(10) . . . 13_554 ?
C22A Br1B C21A C24C 39.6(21) . . . 13_554 ?
C25B Br1B C21A C24C 174.2(20) . . . 13_554 ?
Br1D Br1B C21A C25B 159.8(17) . . . . ?
C20B Br1B C21A C25B -67.5(60) . . . . ?
C24C Br1B C21A C25B -174.2(20) 13_554 . . . ?
C25C Br1B C21A C25B 154.3(20) 13_554 . . . ?
C20A Br1B C21A C25B 13.7(15) . . . . ?
C22A Br1B C21A C25B -134.6(35) . . . . ?
C25B Br1B C21A C25B 0.0 . . . . ?
Br1D Br1B C21A C21B -78.0(36) . . . . ?
C20B Br1B C21A C21B 54.8(47) . . . . ?
C24C Br1B C21A C21B -51.9(35) 13_554 . . . ?
C25C Br1B C21A C21B -83.4(42) 13_554 . . . ?
C20A Br1B C21A C21B 136.0(38) . . . . ?
C22A Br1B C21A C21B -12.3(16) . . . . ?
C25B Br1B C21A C21B 122.3(47) . . . . ?
C25B C20A C21A Br1B 152.6(34) . . . . ?
C20B C20A C21A Br1B 149.3(38) . . . . ?
C25A C20A C21A Br1B 147.5(26) . . . . ?
Br1B C20A C21A Br1B 0.000(4) . . . . ?
Br1A C20A C21A Br1B -53.8(24) . . . . ?
C25B C20A C21A C20B 3.3(15) . . . . ?
C20B C20A C21A C20B 0.0 . . . . ?
C25A C20A C21A C20B -1.9(15) . . . . ?
Br1B C20A C21A C20B -149.3(38) . . . . ?
Br1A C20A C21A C20B 156.9(25) . . . . ?
C25B C20A C21A C22A 5.2(15) . . . . ?
C20B C20A C21A C22A 1.9(15) . . . . ?
C25A C20A C21A C22A 0.0 . . . . ?
Br1B C20A C21A C22A -147.5(26) . . . . ?
Br1A C20A C21A C22A 158.7(15) . . . . ?
C25B C20A C21A Br1D 177.0(26) . . . . ?
C20B C20A C21A Br1D 173.8(31) . . . . ?
C25A C20A C21A Br1D 171.9(18) . . . . ?
Br1B C20A C21A Br1D 24.4(13) . . . . ?
Br1A C20A C21A Br1D -29.4(19) . . . . ?
C25B C20A C21A C24C -169.0(65) . . . 13_554 ?
C20B C20A C21A C24C -172.3(68) . . . 13_554 ?
C25A C20A C21A C24C -174.2(62) . . . 13_554 ?
Br1B C20A C21A C24C 38.3(51) . . . 13_554 ?
Br1A C20A C21A C24C -15.5(62) . . . 13_554 ?
C25B C20A C21A C25B 0.0 . . . . ?
C20B C20A C21A C25B -3.3(15) . . . . ?
C25A C20A C21A C25B -5.2(15) . . . . ?
Br1B C20A C21A C25B -152.6(34) . . . . ?
Br1A C20A C21A C25B 153.6(29) . . . . ?
C25B C20A C21A C21B 3.5(17) . . . . ?
C20B C20A C21A C21B 0.2(11) . . . . ?
C25A C20A C21A C21B -1.6(6) . . . . ?
Br1B C20A C21A C21B -149.1(28) . . . . ?
Br1A C20A C21A C21B 157.1(15) . . . . ?
C25C Br1D C21A Br1B 24.9(73) 13_554 . . . ?
C24C Br1D C21A Br1B -136.2(31) 13_554 . . . ?
Br1B Br1D C21A Br1B 0.000(8) . . . . ?
C20C Br1D C21A Br1B 39.8(207) 13_554 . . . ?
C23C Br1D C21A Br1B -139.7(28) 13_554 . . . ?
C20B Br1D C21A Br1B -116.5(76) . . . . ?
C22A Br1D C21A Br1B -124.2(30) . . . . ?
C25C Br1D C21A C20B 141.4(58) 13_554 . . . ?
C24C Br1D C21A C20B -19.8(67) 13_554 . . . ?
Br1B Br1D C21A C20B 116.5(76) . . . . ?
C20C Br1D C21A C20B 156.3(156) 13_554 . . . ?
C23C Br1D C21A C20B -23.2(66) 13_554 . . . ?
C20B Br1D C21A C20B 0.0 . . . . ?
C22A Br1D C21A C20B -7.7(58) . . . . ?
C25C Br1D C21A C22A 149.1(64) 13_554 . . . ?
C24C Br1D C21A C22A -12.1(14) 13_554 . . . ?
Br1B Br1D C21A C22A 124.2(30) . . . . ?
C20C Br1D C21A C22A 164.0(196) 13_554 . . . ?
C23C Br1D C21A C22A -15.5(10) 13_554 . . . ?
C20B Br1D C21A C22A 7.7(58) . . . . ?
C22A Br1D C21A C22A 0.0 . . . . ?
C25C Br1D C21A C20A -23.7(72) 13_554 . . . ?
C24C Br1D C21A C20A 175.2(17) 13_554 . . . ?
Br1B Br1D C21A C20A -48.6(25) . . . . ?
C20C Br1D C21A C20A -8.8(207) 13_554 . . . ?
C23C Br1D C21A C20A 171.7(13) 13_554 . . . ?
C20B Br1D C21A C20A -165.1(73) . . . . ?
C22A Br1D C21A C20A -172.8(16) . . . . ?
C25C Br1D C21A C24C 161.2(77) 13_554 . . 13_554 ?
C24C Br1D C21A C24C 0.0 13_554 . . 13_554 ?
Br1B Br1D C21A C24C 136.2(31) . . . 13_554 ?
C20C Br1D C21A C24C 176.0(1000) 13_554 . . 13_554 ?
C23C Br1D C21A C24C -3.5(6) 13_554 . . 13_554 ?
C20B Br1D C21A C24C 19.8(67) . . . 13_554 ?
C22A Br1D C21A C24C 12.1(14) . . . 13_554 ?
C25C Br1D C21A C25B -20.5(87) 13_554 . . . ?
C24C Br1D C21A C25B 178.3(38) 13_554 . . . ?
Br1B Br1D C21A C25B -45.5(33) . . . . ?
C20C Br1D C21A C25B -5.7(224) 13_554 . . . ?
C23C Br1D C21A C25B 174.8(35) 13_554 . . . ?
C20B Br1D C21A C25B -161.9(96) . . . . ?
C22A Br1D C21A C25B -169.6(41) . . . . ?
C25C Br1D C21A C21B 148.9(58) 13_554 . . . ?
C24C Br1D C21A C21B -12.3(22) 13_554 . . . ?
Br1B Br1D C21A C21B 123.9(34) . . . . ?
C20C Br1D C21A C21B 163.7(189) 13_554 . . . ?
C23C Br1D C21A C21B -15.8(19) 13_554 . . . ?
C20B Br1D C21A C21B 7.5(49) . . . . ?
C22A Br1D C21A C21B -0.2(10) . . . . ?
Br1B C21A C22A C21B -151.4(40) . . . . ?
C20B C21A C22A C21B -2.9(12) . . . . ?
C20A C21A C22A C21B -5.0(19) . . . . ?
Br1D C21A C22A C21B -179.3(27) . . . . ?
C24C C21A C22A C21B 173.9(23) 13_554 . . . ?
C25B C21A C22A C21B -3.0(20) . . . . ?
C21B C21A C22A C21B 0.0 . . . . ?
Br1B C21A C22A C20B -148.5(42) . . . . ?
C20B C21A C22A C20B 0.0 . . . . ?
C20A C21A C22A C20B -2.1(16) . . . . ?
Br1D C21A C22A C20B -176.4(27) . . . . ?
C24C C21A C22A C20B 176.8(23) 13_554 . . . ?
C25B C21A C22A C20B -0.1(14) . . . . ?
C21B C21A C22A C20B 2.9(12) . . . . ?
Br1B C21A C22A C23A -146.4(30) . . . . ?
C20B C21A C22A C23A 2.1(16) . . . . ?
C20A C21A C22A C23A 0.0 . . . . ?
Br1D C21A C22A C23A -174.3(13) . . . . ?
C24C C21A C22A C23A 178.8(13) 13_554 . . . ?
C25B C21A C22A C23A 2.0(6) . . . . ?
C21B C21A C22A C23A 5.0(19) . . . . ?
Br1B C21A C22A Br1B 0.000(2) . . . . ?
C20B C21A C22A Br1B 148.5(42) . . . . ?
C20A C21A C22A Br1B 146.4(30) . . . . ?
Br1D C21A C22A Br1B -27.9(21) . . . . ?
C24C C21A C22A Br1B -34.8(25) 13_554 . . . ?
C25B C21A C22A Br1B 148.4(32) . . . . ?
C21B C21A C22A Br1B 151.4(40) . . . . ?
Br1B C21A C22A C24C 34.8(25) . . . 13_554 ?
C20B C21A C22A C24C -176.8(23) . . . 13_554 ?
C20A C21A C22A C24C -178.8(13) . . . 13_554 ?
Br1D C21A C22A C24C 6.8(8) . . . 13_554 ?
C24C C21A C22A C24C 0.0 13_554 . . 13_554 ?
C25B C21A C22A C24C -176.9(14) . . . 13_554 ?
C21B C21A C22A C24C -173.9(23) . . . 13_554 ?
Br1B C21A C22A Br1D 27.9(21) . . . . ?
C20B C21A C22A Br1D 176.4(27) . . . . ?
C20A C21A C22A Br1D 174.3(13) . . . . ?
Br1D C21A C22A Br1D 0.0 . . . . ?
C24C C21A C22A Br1D -6.8(8) 13_554 . . . ?
C25B C21A C22A Br1D 176.3(15) . . . . ?
C21B C21A C22A Br1D 179.3(27) . . . . ?
C21A Br1B C22A C21B 38.2(51) . . . . ?
Br1D Br1B C22A C21B 174.3(32) . . . . ?
C20B Br1B C22A C21B 16.2(25) . . . . ?
C24C Br1B C22A C21B 175.8(31) 13_554 . . . ?
C25C Br1B C22A C21B -179.1(26) 13_554 . . . ?
C20A Br1B C22A C21B 15.8(36) . . . . ?
C25B Br1B C22A C21B 12.6(32) . . . . ?
C21A Br1B C22A C20B 22.0(29) . . . . ?
Br1D Br1B C22A C20B 158.1(11) . . . . ?
C20B Br1B C22A C20B 0.0 . . . . ?
C24C Br1B C22A C20B 159.6(10) 13_554 . . . ?
C25C Br1B C22A C20B 164.7(9) 13_554 . . . ?
C20A Br1B C22A C20B -0.4(12) . . . . ?
C25B Br1B C22A C20B -3.6(8) . . . . ?
C21A Br1B C22A C21A 0.0 . . . . ?
Br1D Br1B C22A C21A 136.1(29) . . . . ?
C20B Br1B C22A C21A -22.0(29) . . . . ?
C24C Br1B C22A C21A 137.6(28) 13_554 . . . ?
C25C Br1B C22A C21A 142.7(32) 13_554 . . . ?
C20A Br1B C22A C21A -22.4(20) . . . . ?
C25B Br1B C22A C21A -25.6(26) . . . . ?
C21A Br1B C22A C23A 42.5(36) . . . . ?
Br1D Br1B C22A C23A 178.6(12) . . . . ?
C20B Br1B C22A C23A 20.5(11) . . . . ?
C24C Br1B C22A C23A -179.9(15) 13_554 . . . ?
C25C Br1B C22A C23A -174.8(12) 13_554 . . . ?
C20A Br1B C22A C23A 20.1(17) . . . . ?
C25B Br1B C22A C23A 16.9(12) . . . . ?
C21A Br1B C22A C24C -137.6(28) . . . 13_554 ?
Br1D Br1B C22A C24C -1.5(10) . . . 13_554 ?
C20B Br1B C22A C24C -159.6(10) . . . 13_554 ?
C24C Br1B C22A C24C 0.0 13_554 . . 13_554 ?
C25C Br1B C22A C24C 5.1(6) 13_554 . . 13_554 ?
C20A Br1B C22A C24C -160.0(11) . . . 13_554 ?
C25B Br1B C22A C24C -163.2(10) . . . 13_554 ?
C21A Br1B C22A Br1D -136.1(29) . . . . ?
Br1D Br1B C22A Br1D 0.000(2) . . . . ?
C20B Br1B C22A Br1D -158.1(11) . . . . ?
C24C Br1B C22A Br1D 1.5(10) 13_554 . . . ?
C25C Br1B C22A Br1D 6.6(10) 13_554 . . . ?
C20A Br1B C22A Br1D -158.5(11) . . . . ?
C25B Br1B C22A Br1D -161.8(7) . . . . ?
C25C Br1D C22A C21B -149.3(76) 13_554 . . . ?
C24C Br1D C22A C21B 166.3(90) 13_554 . . . ?
Br1B Br1D C22A C21B -16.7(93) . . . . ?
C21A Br1D C22A C21B 2.5(100) . . . . ?
C20C Br1D C22A C21B -175.6(82) 13_554 . . . ?
C23C Br1D C22A C21B 166.2(93) 13_554 . . . ?
C20B Br1D C22A C21B 0.4(86) . . . . ?
C25C Br1D C22A C20B -149.8(59) 13_554 . . . ?
C24C Br1D C22A C20B 165.8(16) 13_554 . . . ?
Br1B Br1D C22A C20B -17.1(9) . . . . ?
C21A Br1D C22A C20B 2.0(15) . . . . ?
C20C Br1D C22A C20B -176.1(15) 13_554 . . . ?
C23C Br1D C22A C20B 165.7(10) 13_554 . . . ?
C20B Br1D C22A C20B 0.0 . . . . ?
C25C Br1D C22A C21A -151.8(66) 13_554 . . . ?
C24C Br1D C22A C21A 163.8(19) 13_554 . . . ?
Br1B Br1D C22A C21A -19.2(12) . . . . ?
C21A Br1D C22A C21A 0.0 . . . . ?
C20C Br1D C22A C21A -178.1(24) 13_554 . . . ?
C23C Br1D C22A C21A 163.7(11) 13_554 . . . ?
C20B Br1D C22A C21A -2.0(15) . . . . ?
C25C Br1D C22A C23A -135.8(63) 13_554 . . . ?
C24C Br1D C22A C23A 179.8(33) 13_554 . . . ?
Br1B Br1D C22A C23A -3.2(27) . . . . ?
C21A Br1D C22A C23A 16.0(35) . . . . ?
C20C Br1D C22A C23A -162.1(27) 13_554 . . . ?
C23C Br1D C22A C23A 179.7(30) 13_554 . . . ?
C20B Br1D C22A C23A 14.0(23) . . . . ?
C25C Br1D C22A Br1B -132.6(64) 13_554 . . . ?
C24C Br1D C22A Br1B -177.0(19) 13_554 . . . ?
Br1B Br1D C22A Br1B 0.000(2) . . . . ?
C21A Br1D C22A Br1B 19.2(12) . . . . ?
C20C Br1D C22A Br1B -158.9(21) 13_554 . . . ?
C23C Br1D C22A Br1B -177.1(11) 13_554 . . . ?
C20B Br1D C22A Br1B 17.1(9) . . . . ?
C25C Br1D C22A C24C 44.4(50) 13_554 . . 13_554 ?
C24C Br1D C22A C24C 0.0 13_554 . . 13_554 ?
Br1B Br1D C22A C24C 177.0(19) . . . 13_554 ?
C21A Br1D C22A C24C -163.8(19) . . . 13_554 ?
C20C Br1D C22A C24C 18.1(11) 13_554 . . 13_554 ?
C23C Br1D C22A C24C -0.1(10) 13_554 . . 13_554 ?
C20B Br1D C22A C24C -165.8(16) . . . 13_554 ?
C21B C22A C23A C21B 0.0 . . . . ?
C20B C22A C23A C21B -139.2(126) . . . . ?
C21A C22A C23A C21B -140.4(119) . . . . ?
Br1B C22A C23A C21B -154.8(124) . . . . ?
C24C C22A C23A C21B 26.3(177) 13_554 . . . ?
Br1D C22A C23A C21B -152.8(132) . . . . ?
C21B C22A C23A C22B 20.9(87) . . . . ?
C20B C22A C23A C22B -118.3(68) . . . . ?
C21A C22A C23A C22B -119.4(67) . . . . ?
Br1B C22A C23A C22B -133.9(66) . . . . ?
C24C C22A C23A C22B 47.2(170) 13_554 . . . ?
Br1D C22A C23A C22B -131.8(67) . . . . ?
C21B C22A C23A C24A 140.4(119) . . . . ?
C20B C22A C23A C24A 1.1(9) . . . . ?
C21A C22A C23A C24A 0.0 . . . . ?
Br1B C22A C23A C24A -14.5(12) . . . . ?
C24C C22A C23A C24A 166.6(142) 13_554 . . . ?
Br1D C22A C23A C24A -12.4(28) . . . . ?
C21B C22A C23A C20B 139.2(126) . . . . ?
C20B C22A C23A C20B 0.0 . . . . ?
C21A C22A C23A C20B -1.1(9) . . . . ?
Br1B C22A C23A C20B -15.6(8) . . . . ?
C24C C22A C23A C20B 165.5(145) 13_554 . . . ?
Br1D C22A C23A C20B -13.6(22) . . . . ?
C21B C22A C23A C23B 132.0(120) . . . . ?
C20B C22A C23A C23B -7.2(17) . . . . ?
C21A C22A C23A C23B -8.4(13) . . . . ?
Br1B C22A C23A C23B -22.8(22) . . . . ?
C24C C22A C23A C23B 158.2(136) 13_554 . . . ?
Br1D C22A C23A C23B -20.8(37) . . . . ?
C21B C23A C24A C23B -160.5(31) . . . . ?
C22B C23A C24A C23B 3.1(15) . . . . ?
C22A C23A C24A C23B -166.5(21) . . . . ?
C20B C23A C24A C23B -165.7(21) . . . . ?
C23B C23A C24A C23B 0.0 . . . . ?
C21B C23A C24A C24B -8.9(39) . . . . ?
C22B C23A C24A C24B 154.8(36) . . . . ?
C22A C23A C24A C24B -14.8(27) . . . . ?
C20B C23A C24A C24B -14.1(28) . . . . ?
C23B C23A C24A C24B 151.7(46) . . . . ?
C21B C23A C24A C22B -163.6(36) . . . . ?
C22B C23A C24A C22B 0.0 . . . . ?
C22A C23A C24A C22B -169.6(17) . . . . ?
C20B C23A C24A C22B -168.9(19) . . . . ?
C23B C23A C24A C22B -3.1(15) . . . . ?
C21B C23A C24A C25A 6.0(23) . . . . ?
C22B C23A C24A C25A 169.6(17) . . . . ?
C22A C23A C24A C25A 0.0 . . . . ?
C20B C23A C24A C25A 0.8(6) . . . . ?
C23B C23A C24A C25A 166.5(21) . . . . ?
C21B C23A C24A Br1C -157.2(25) . . . . ?
C22B C23A C24A Br1C 6.5(14) . . . . ?
C22A C23A C24A Br1C -163.2(13) . . . . ?
C20B C23A C24A Br1C -162.4(12) . . . . ?
C23B C23A C24A Br1C 3.3(12) . . . . ?
C21B C23A C24A C25B 3.9(24) . . . . ?
C22B C23A C24A C25B 167.5(19) . . . . ?
C22A C23A C24A C25B -2.1(6) . . . . ?
C20B C23A C24A C25B -1.3(6) . . . . ?
C23B C23A C24A C25B 164.4(24) . . . . ?
C21B C23A C24A C21B 0.0 . . . . ?
C22B C23A C24A C21B 163.6(36) . . . . ?
C22A C23A C24A C21B -6.0(23) . . . . ?
C20B C23A C24A C21B -5.2(19) . . . . ?
C23B C23A C24A C21B 160.5(31) . . . . ?
C21B C23A C24A C20B 5.2(19) . . . . ?
C22B C23A C24A C20B 168.9(19) . . . . ?
C22A C23A C24A C20B -0.8(6) . . . . ?
C20B C23A C24A C20B 0.0 . . . . ?
C23B C23A C24A C20B 165.7(21) . . . . ?
C23B Br1C C24A C23B 0.0 . . . . ?
C24B Br1C C24A C23B -169.2(98) . . . . ?
C22B Br1C C24A C23B 21.3(84) . . . . ?
C23B Br1C C24A C24B 169.2(98) . . . . ?
C24B Br1C C24A C24B 0.0 . . . . ?
C22B Br1C C24A C24B -169.4(17) . . . . ?
C23B Br1C C24A C22B -21.3(84) . . . . ?
C24B Br1C C24A C22B 169.4(17) . . . . ?
C22B Br1C C24A C22B 0.0 . . . . ?
C23B Br1C C24A C25A 171.6(91) . . . . ?
C24B Br1C C24A C25A 2.3(10) . . . . ?
C22B Br1C C24A C25A -167.1(13) . . . . ?
C23B Br1C C24A C23A -24.8(86) . . . . ?
C24B Br1C C24A C23A 165.9(17) . . . . ?
C22B Br1C C24A C23A -3.5(8) . . . . ?
C23B Br1C C24A C25B -178.1(1000) . . . . ?
C24B Br1C C24A C25B 12.7(8) . . . . ?
C22B Br1C C24A C25B -156.7(21) . . . . ?
C23B Br1C C24A C21B -33.8(84) . . . . ?
C24B Br1C C24A C21B 156.9(21) . . . . ?
C22B Br1C C24A C21B -12.5(7) . . . . ?
C23B Br1C C24A C20B -105.4(95) . . . . ?
C24B Br1C C24A C20B 85.4(35) . . . . ?
C22B Br1C C24A C20B -84.0(34) . . . . ?
C23B C24A C25A C25B 158.7(35) . . . . ?
C24B C24A C25A C25B 161.6(39) . . . . ?
C22B C24A C25A C25B 5.9(26) . . . . ?
C23A C24A C25A C25B -6.2(19) . . . . ?
Br1C C24A C25A C25B 157.4(24) . . . . ?
C25B C24A C25A C25B 0.0 . . . . ?
C21B C24A C25A C25B -4.5(20) . . . . ?
C20B C24A C25A C25B -5.5(16) . . . . ?
C23B C24A C25A C24B -2.9(12) . . . . ?
C24B C24A C25A C24B 0.0 . . . . ?
C22B C24A C25A C24B -155.7(34) . . . . ?
C23A C24A C25A C24B -167.8(23) . . . . ?
Br1C C24A C25A C24B -4.2(18) . . . . ?
C25B C24A C25A C24B -161.6(39) . . . . ?
C21B C24A C25A C24B -166.1(23) . . . . ?
C20B C24A C25A C24B -167.1(24) . . . . ?
C23B C24A C25A C20A 164.9(23) . . . . ?
C24B C24A C25A C20A 167.8(23) . . . . ?
C22B C24A C25A C20A 12.1(20) . . . . ?
C23A C24A C25A C20A 0.0 . . . . ?
Br1C C24A C25A C20A 163.7(13) . . . . ?
C25B C24A C25A C20A 6.2(19) . . . . ?
C21B C24A C25A C20A 1.7(7) . . . . ?
C20B C24A C25A C20A 0.7(6) . . . . ?
C23B C24A C25A C20B 164.2(23) . . . . ?
C24B C24A C25A C20B 167.1(24) . . . . ?
C22B C24A C25A C20B 11.4(19) . . . . ?
C23A C24A C25A C20B -0.7(6) . . . . ?
Br1C C24A C25A C20B 162.9(12) . . . . ?
C25B C24A C25A C20B 5.5(16) . . . . ?
C21B C24A C25A C20B 1.0(4) . . . . ?
C20B C24A C25A C20B 0.0 . . . . ?
C23B C24A C25A C23B 0.0 . . . . ?
C24B C24A C25A C23B 2.9(12) . . . . ?
C22B C24A C25A C23B -152.9(39) . . . . ?
C23A C24A C25A C23B -164.9(23) . . . . ?
Br1C C24A C25A C23B -1.3(14) . . . . ?
C25B C24A C25A C23B -158.7(35) . . . . ?
C21B C24A C25A C23B -163.2(24) . . . . ?
C20B C24A C25A C23B -164.2(23) . . . . ?
C25B C20A C25A C25B 0.0 . . . . ?
C20B C20A C25A C25B 42.9(100) . . . . ?
C21A C20A C25A C25B 43.9(103) . . . . ?
Br1B C20A C25A C25B 58.8(101) . . . . ?
Br1A C20A C25A C25B -122.7(110) . . . . ?
C25B C20A C25A C24B 18.3(69) . . . . ?
C20B C20A C25A C24B 61.2(66) . . . . ?
C21A C20A C25A C24B 62.2(65) . . . . ?
Br1B C20A C25A C24B 77.1(69) . . . . ?
Br1A C20A C25A C24B -104.4(68) . . . . ?
C25B C20A C25A C24A -43.9(103) . . . . ?
C20B C20A C25A C24A -1.0(8) . . . . ?
C21A C20A C25A C24A 0.0 . . . . ?
Br1B C20A C25A C24A 14.9(13) . . . . ?
Br1A C20A C25A C24A -166.6(10) . . . . ?
C25B C20A C25A C20B -42.9(100) . . . . ?
C20B C20A C25A C20B 0.0 . . . . ?
C21A C20A C25A C20B 1.0(8) . . . . ?
Br1B C20A C25A C20B 15.9(9) . . . . ?
Br1A C20A C25A C20B -165.6(15) . . . . ?
C25B C20A C25A C23B -36.5(99) . . . . ?
C20B C20A C25A C23B 6.4(15) . . . . ?
C21A C20A C25A C23B 7.4(11) . . . . ?
Br1B C20A C25A C23B 22.3(21) . . . . ?
Br1A C20A C25A C23B -159.2(15) . . . . ?
Br1B C21A C20B C22A 83.8(65) . . . . ?
C22A C21A C20B C22A 0.0 . . . . ?
C20A C21A C20B C22A 178.0(16) . . . . ?
Br1D C21A C20B C22A 9.2(69) . . . . ?
C24C C21A C20B C22A -3.8(27) 13_554 . . . ?
C25B C21A C20B C22A 179.8(21) . . . . ?
C21B C21A C20B C22A -1.6(7) . . . . ?
Br1B C21A C20B C20A -94.3(63) . . . . ?
C22A C21A C20B C20A -178.0(16) . . . . ?
C20A C21A C20B C20A 0.0 . . . . ?
Br1D C21A C20B C20A -168.9(54) . . . . ?
C24C C21A C20B C20A 178.2(16) 13_554 . . . ?
C25B C21A C20B C20A 1.8(8) . . . . ?
C21B C21A C20B C20A -179.6(18) . . . . ?
Br1B C21A C20B Br1B 0.000(5) . . . . ?
C22A C21A C20B Br1B -83.8(66) . . . . ?
C20A C21A C20B Br1B 94.3(63) . . . . ?
Br1D C21A C20B Br1B -74.6(75) . . . . ?
C24C C21A C20B Br1B -87.5(64) 13_554 . . . ?
C25B C21A C20B Br1B 96.1(62) . . . . ?
C21B C21A C20B Br1B -85.3(66) . . . . ?
Br1B C21A C20B C21B 85.3(66) . . . . ?
C22A C21A C20B C21B 1.6(7) . . . . ?
C20A C21A C20B C21B 179.6(18) . . . . ?
Br1D C21A C20B C21B 10.7(71) . . . . ?
C24C C21A C20B C21B -2.2(30) 13_554 . . . ?
C25B C21A C20B C21B -178.6(22) . . . . ?
C21B C21A C20B C21B 0.0 . . . . ?
Br1B C21A C20B C25B -96.1(62) . . . . ?
C22A C21A C20B C25B -179.8(21) . . . . ?
C20A C21A C20B C25B -1.8(8) . . . . ?
Br1D C21A C20B C25B -170.7(50) . . . . ?
C24C C21A C20B C25B 176.4(16) 13_554 . . . ?
C25B C21A C20B C25B 0.0 . . . . ?
C21B C21A C20B C25B 178.6(22) . . . . ?
Br1B C21A C20B C23A 81.3(74) . . . . ?
C22A C21A C20B C23A -2.4(19) . . . . ?
C20A C21A C20B C23A 175.6(35) . . . . ?
Br1D C21A C20B C23A 6.7(87) . . . . ?
C24C C21A C20B C23A -6.2(45) 13_554 . . . ?
C25B C21A C20B C23A 177.4(40) . . . . ?
C21B C21A C20B C23A -4.0(19) . . . . ?
Br1B C21A C20B C25A -92.6(64) . . . . ?
C22A C21A C20B C25A -176.4(29) . . . . ?
C20A C21A C20B C25A 1.7(13) . . . . ?
Br1D C21A C20B C25A -167.2(43) . . . . ?
C24C C21A C20B C25A 179.9(15) 13_554 . . . ?
C25B C21A C20B C25A 3.5(12) . . . . ?
C21B C21A C20B C25A -177.9(31) . . . . ?
Br1B C21A C20B C24A -75.2(165) . . . . ?
C22A C21A C20B C24A -158.9(158) . . . . ?
C20A C21A C20B C24A 19.1(143) . . . . ?
Br1D C21A C20B C24A -149.8(102) . . . . ?
C24C C21A C20B C24A -162.7(136) 13_554 . . . ?
C25B C21A C20B C24A 20.9(140) . . . . ?
C21B C21A C20B C24A -160.5(160) . . . . ?
Br1B C21A C20B Br1D 74.6(75) . . . . ?
C22A C21A C20B Br1D -9.2(69) . . . . ?
C20A C21A C20B Br1D 168.9(54) . . . . ?
Br1D C21A C20B Br1D 0.000(2) . . . . ?
C24C C21A C20B Br1D -12.9(44) 13_554 . . . ?
C25B C21A C20B Br1D 170.7(50) . . . . ?
C21B C21A C20B Br1D -10.7(71) . . . . ?
C21B C22A C20B C21A 177.6(10) . . . . ?
C21A C22A C20B C21A 0.0 . . . . ?
C23A C22A C20B C21A -178.2(14) . . . . ?
Br1B C22A C20B C21A -12.6(17) . . . . ?
C24C C22A C20B C21A 2.9(21) 13_554 . . . ?
Br1D C22A C20B C21A -2.5(19) . . . . ?
C21B C22A C20B C20A -164.9(129) . . . . ?
C21A C22A C20B C20A 17.5(127) . . . . ?
C23A C22A C20B C20A -160.7(141) . . . . ?
Br1B C22A C20B C20A 4.9(143) . . . . ?
C24C C22A C20B C20A 20.4(146) 13_554 . . . ?
Br1D C22A C20B C20A 15.0(145) . . . . ?
C21B C22A C20B Br1B -169.8(17) . . . . ?
C21A C22A C20B Br1B 12.6(17) . . . . ?
C23A C22A C20B Br1B -165.6(8) . . . . ?
Br1B C22A C20B Br1B 0.000(1) . . . . ?
C24C C22A C20B Br1B 15.6(8) 13_554 . . . ?
Br1D C22A C20B Br1B 10.1(6) . . . . ?
C21B C22A C20B C21B 0.0 . . . . ?
C21A C22A C20B C21B -177.6(10) . . . . ?
C23A C22A C20B C21B 4.2(16) . . . . ?
Br1B C22A C20B C21B 169.8(17) . . . . ?
C24C C22A C20B C21B -174.7(21) 13_554 . . . ?
Br1D C22A C20B C21B 179.9(19) . . . . ?
C21B C22A C20B C25B -2.7(44) . . . . ?
C21A C22A C20B C25B 179.7(42) . . . . ?
C23A C22A C20B C25B 1.5(29) . . . . ?
Br1B C22A C20B C25B 167.1(29) . . . . ?
C24C C22A C20B C25B -177.4(28) 13_554 . . . ?
Br1D C22A C20B C25B 177.2(26) . . . . ?
C21B C22A C20B C23A -4.2(16) . . . . ?
C21A C22A C20B C23A 178.2(14) . . . . ?
C23A C22A C20B C23A 0.0 . . . . ?
Br1B C22A C20B C23A 165.6(8) . . . . ?
C24C C22A C20B C23A -178.9(12) 13_554 . . . ?
Br1D C22A C20B C23A 175.7(7) . . . . ?
C21B C22A C20B C25A -6.4(32) . . . . ?
C21A C22A C20B C25A 176.0(32) . . . . ?
C23A C22A C20B C25A -2.2(17) . . . . ?
Br1B C22A C20B C25A 163.4(19) . . . . ?
C24C C22A C20B C25A 178.9(18) 13_554 . . . ?
Br1D C22A C20B C25A 173.5(15) . . . . ?
C21B C22A C20B C24A -4.9(21) . . . . ?
C21A C22A C20B C24A 177.5(20) . . . . ?
C23A C22A C20B C24A -0.7(5) . . . . ?
Br1B C22A C20B C24A 164.9(10) . . . . ?
C24C C22A C20B C24A -179.5(11) 13_554 . . . ?
Br1D C22A C20B C24A 175.0(7) . . . . ?
C21B C22A C20B Br1D -179.9(19) . . . . ?
C21A C22A C20B Br1D 2.5(19) . . . . ?
C23A C22A C20B Br1D -175.7(7) . . . . ?
Br1B C22A C20B Br1D -10.1(6) . . . . ?
C24C C22A C20B Br1D 5.4(6) 13_554 . . . ?
Br1D C22A C20B Br1D 0.0 . . . . ?
C25B C20A C20B C21A -177.0(14) . . . . ?
C21A C20A C20B C21A 0.0 . . . . ?
C25A C20A C20B C21A 178.4(13) . . . . ?
Br1B C20A C20B C21A 12.7(17) . . . . ?
Br1A C20A C20B C21A -74.8(51) . . . . ?
C25B C20A C20B C22A 165.4(135) . . . . ?
C21A C20A C20B C22A -17.7(129) . . . . ?
C25A C20A C20B C22A 160.7(141) . . . . ?
Br1B C20A C20B C22A -4.9(143) . . . . ?
Br1A C20A C20B C22A -92.5(161) . . . . ?
C25B C20A C20B Br1B 170.3(16) . . . . ?
C21A C20A C20B Br1B -12.7(17) . . . . ?
C25A C20A C20B Br1B 165.6(9) . . . . ?
Br1B C20A C20B Br1B 0.000(1) . . . . ?
Br1A C20A C20B Br1B -87.6(44) . . . . ?
C25B C20A C20B C21B 3.8(33) . . . . ?
C21A C20A C20B C21B -179.3(33) . . . . ?
C25A C20A C20B C21B -0.9(22) . . . . ?
Br1B C20A C20B C21B -166.5(20) . . . . ?
Br1A C20A C20B C21B 105.9(39) . . . . ?
C25B C20A C20B C25B 0.0 . . . . ?
C21A C20A C20B C25B 177.0(14) . . . . ?
C25A C20A C20B C25B -4.7(14) . . . . ?
Br1B C20A C20B C25B -170.3(16) . . . . ?
Br1A C20A C20B C25B 102.1(50) . . . . ?
C25B C20A C20B C23A 6.6(25) . . . . ?
C21A C20A C20B C23A -176.4(28) . . . . ?
C25A C20A C20B C23A 2.0(16) . . . . ?
Br1B C20A C20B C23A -163.7(16) . . . . ?
Br1A C20A C20B C23A 108.8(40) . . . . ?
C25B C20A C20B C25A 4.7(14) . . . . ?
C21A C20A C20B C25A -178.4(13) . . . . ?
C25A C20A C20B C25A 0.0 . . . . ?
Br1B C20A C20B C25A -165.6(9) . . . . ?
Br1A C20A C20B C25A 106.8(44) . . . . ?
C25B C20A C20B C24A 5.3(17) . . . . ?
C21A C20A C20B C24A -177.8(18) . . . . ?
C25A C20A C20B C24A 0.6(5) . . . . ?
Br1B C20A C20B C24A -165.0(9) . . . . ?
Br1A C20A C20B C24A 107.4(43) . . . . ?
C25B C20A C20B Br1D -179.9(13) . . . . ?
C21A C20A C20B Br1D -3.0(15) . . . . ?
C25A C20A C20B Br1D 175.4(6) . . . . ?
Br1B C20A C20B Br1D 9.8(5) . . . . ?
Br1A C20A C20B Br1D -77.8(44) . . . . ?
C21A Br1B C20B C21A 0.0 . . . . ?
Br1D Br1B C20B C21A 60.8(61) . . . . ?
C24C Br1B C20B C21A 76.8(65) 13_554 . . . ?
C25C Br1B C20B C21A 63.0(63) 13_554 . . . ?
C20A Br1B C20B C21A -84.2(63) . . . . ?
C22A Br1B C20B C21A 96.4(65) . . . . ?
C25B Br1B C20B C21A -90.1(64) . . . . ?
C21A Br1B C20B C22A -96.4(65) . . . . ?
Br1D Br1B C20B C22A -35.6(19) . . . . ?
C24C Br1B C20B C22A -19.6(9) 13_554 . . . ?
C25C Br1B C20B C22A -33.4(17) 13_554 . . . ?
C20A Br1B C20B C22A 179.4(17) . . . . ?
C22A Br1B C20B C22A 0.0 . . . . ?
C25B Br1B C20B C22A 173.5(14) . . . . ?
C21A Br1B C20B C20A 84.2(63) . . . . ?
Br1D Br1B C20B C20A 144.9(16) . . . . ?
C24C Br1B C20B C20A 161.0(14) 13_554 . . . ?
C25C Br1B C20B C20A 147.2(20) 13_554 . . . ?
C20A Br1B C20B C20A 0.0 . . . . ?
C22A Br1B C20B C20A -179.4(17) . . . . ?
C25B Br1B C20B C20A -5.9(10) . . . . ?
C21A Br1B C20B C21B -103.0(62) . . . . ?
Br1D Br1B C20B C21B -42.2(15) . . . . ?
C24C Br1B C20B C21B -26.2(10) 13_554 . . . ?
C25C Br1B C20B C21B -40.0(17) 13_554 . . . ?
C20A Br1B C20B C21B 172.8(10) . . . . ?
C22A Br1B C20B C21B -6.6(11) . . . . ?
C25B Br1B C20B C21B 166.9(8) . . . . ?
C21A Br1B C20B C25B 90.1(64) . . . . ?
Br1D Br1B C20B C25B 150.9(13) . . . . ?
C24C Br1B C20B C25B 166.9(13) 13_554 . . . ?
C25C Br1B C20B C25B 153.1(19) 13_554 . . . ?
C20A Br1B C20B C25B 5.9(10) . . . . ?
C22A Br1B C20B C25B -173.5(14) . . . . ?
C25B Br1B C20B C25B 0.0 . . . . ?
C21A Br1B C20B C23A -114.4(63) . . . . ?
Br1D Br1B C20B C23A -53.6(22) . . . . ?
C24C Br1B C20B C23A -37.6(14) 13_554 . . . ?
C25C Br1B C20B C23A -51.4(20) 13_554 . . . ?
C20A Br1B C20B C23A 161.4(18) . . . . ?
C22A Br1B C20B C23A -18.0(12) . . . . ?
C25B Br1B C20B C23A 155.5(19) . . . . ?
C21A Br1B C20B C25A 98.6(65) . . . . ?
Br1D Br1B C20B C25A 159.3(14) . . . . ?
C24C Br1B C20B C25A 175.4(15) 13_554 . . . ?
C25C Br1B C20B C25A 161.5(19) 13_554 . . . ?
C20A Br1B C20B C25A 14.4(8) . . . . ?
C22A Br1B C20B C25A -165.0(16) . . . . ?
C25B Br1B C20B C25A 8.5(9) . . . . ?
C21A Br1B C20B C24A 154.9(64) . . . . ?
Br1D Br1B C20B C24A -144.3(27) . . . . ?
C24C Br1B C20B C24A -128.3(35) 13_554 . . . ?
C25C Br1B C20B C24A -142.1(33) 13_554 . . . ?
C20A Br1B C20B C24A 70.7(33) . . . . ?
C22A Br1B C20B C24A -108.7(36) . . . . ?
C25B Br1B C20B C24A 64.8(33) . . . . ?
C21A Br1B C20B Br1D -60.8(61) . . . . ?
Br1D Br1B C20B Br1D 0.000(3) . . . . ?
C24C Br1B C20B Br1D 16.0(16) 13_554 . . . ?
C25C Br1B C20B Br1D 2.2(14) 13_554 . . . ?
C20A Br1B C20B Br1D -144.9(16) . . . . ?
C22A Br1B C20B Br1D 35.6(19) . . . . ?
C25B Br1B C20B Br1D -150.9(13) . . . . ?
C21B C23A C20B C21A 9.9(48) . . . . ?
C22B C23A C20B C21A 166.9(31) . . . . ?
C24A C23A C20B C21A -175.9(32) . . . . ?
C22A C23A C20B C21A 3.1(24) . . . . ?
C23B C23A C20B C21A 178.5(32) . . . . ?
C21B C23A C20B C22A 6.8(26) . . . . ?
C22B C23A C20B C22A 163.8(26) . . . . ?
C24A C23A C20B C22A -179.0(8) . . . . ?
C22A C23A C20B C22A 0.0 . . . . ?
C23B C23A C20B C22A 175.5(11) . . . . ?
C21B C23A C20B C20A -176.2(17) . . . . ?
C22B C23A C20B C20A -19.2(39) . . . . ?
C24A C23A C20B C20A -2.0(16) . . . . ?
C22A C23A C20B C20A 177.0(24) . . . . ?
C23B C23A C20B C20A -7.5(19) . . . . ?
C21B C23A C20B Br1B 29.7(31) . . . . ?
C22B C23A C20B Br1B -173.3(22) . . . . ?
C24A C23A C20B Br1B -156.1(16) . . . . ?
C22A C23A C20B Br1B 22.9(15) . . . . ?
C23B C23A C20B Br1B -161.6(13) . . . . ?
C21B C23A C20B C21B 0.0 . . . . ?
C22B C23A C20B C21B 157.0(48) . . . . ?
C24A C23A C20B C21B 174.2(21) . . . . ?
C22A C23A C20B C21B -6.8(26) . . . . ?
C23B C23A C20B C21B 168.6(24) . . . . ?
C21B C23A C20B C25B -172.5(16) . . . . ?
C22B C23A C20B C25B -15.5(32) . . . . ?
C24A C23A C20B C25B 1.7(8) . . . . ?
C22A C23A C20B C25B -179.3(13) . . . . ?
C23B C23A C20B C25B -3.9(8) . . . . ?
C21B C23A C20B C25A -174.7(19) . . . . ?
C22B C23A C20B C25A -17.7(31) . . . . ?
C24A C23A C20B C25A -0.5(4) . . . . ?
C22A C23A C20B C25A 178.5(12) . . . . ?
C23B C23A C20B C25A -6.1(10) . . . . ?
C21B C23A C20B C24A -174.2(21) . . . . ?
C22B C23A C20B C24A -17.2(29) . . . . ?
C24A C23A C20B C24A 0.0 . . . . ?
C22A C23A C20B C24A 179.0(8) . . . . ?
C23B C23A C20B C24A -5.6(8) . . . . ?
C21B C23A C20B Br1D 12.2(26) . . . . ?
C22B C23A C20B Br1D 169.2(23) . . . . ?
C24A C23A C20B Br1D -173.7(9) . . . . ?
C22A C23A C20B Br1D 5.3(9) . . . . ?
C23B C23A C20B Br1D -179.2(6) . . . . ?
C25B C25A C20B C21A -11.3(38) . . . . ?
C24B C25A C20B C21A -169.2(32) . . . . ?
C24A C25A C20B C21A 176.9(24) . . . . ?
C20A C25A C20B C21A -2.2(17) . . . . ?
C23B C25A C20B C21A -177.9(25) . . . . ?
C25B C25A C20B C22A 174.0(27) . . . . ?
C24B C25A C20B C22A 16.1(33) . . . . ?
C24A C25A C20B C22A 2.3(18) . . . . ?
C20A C25A C20B C22A -176.8(25) . . . . ?
C23B C25A C20B C22A 7.4(20) . . . . ?
C25B C25A C20B C20A -9.1(27) . . . . ?
C24B C25A C20B C20A -167.0(25) . . . . ?
C24A C25A C20B C20A 179.1(7) . . . . ?
C20A C25A C20B C20A 0.0 . . . . ?
C23B C25A C20B C20A -175.8(10) . . . . ?
C25B C25A C20B Br1B -28.2(28) . . . . ?
C24B C25A C20B Br1B 173.9(23) . . . . ?
C24A C25A C20B Br1B 160.0(11) . . . . ?
C20A C25A C20B Br1B -19.0(11) . . . . ?
C23B C25A C20B Br1B 165.2(9) . . . . ?
C25B C25A C20B C21B 170.5(21) . . . . ?
C24B C25A C20B C21B 12.5(27) . . . . ?
C24A C25A C20B C21B -1.3(6) . . . . ?
C20A C25A C20B C21B 179.6(10) . . . . ?
C23B C25A C20B C21B 3.8(9) . . . . ?
C25B C25A C20B C25B 0.0 . . . . ?
C24B C25A C20B C25B -157.9(48) . . . . ?
C24A C25A C20B C25B -171.8(24) . . . . ?
C20A C25A C20B C25B 9.1(27) . . . . ?
C23B C25A C20B C25B -166.6(29) . . . . ?
C25B C25A C20B C23A 172.3(24) . . . . ?
C24B C25A C20B C23A 14.4(26) . . . . ?
C24A C25A C20B C23A 0.5(4) . . . . ?
C20A C25A C20B C23A -178.6(11) . . . . ?
C23B C25A C20B C23A 5.7(9) . . . . ?
C25B C25A C20B C24A 171.8(24) . . . . ?
C24B C25A C20B C24A 13.9(25) . . . . ?
C24A C25A C20B C24A 0.0 . . . . ?
C20A C25A C20B C24A -179.1(7) . . . . ?
C23B C25A C20B C24A 5.2(8) . . . . ?
C25B C25A C20B Br1D -17.4(31) . . . . ?
C24B C25A C20B Br1D -175.3(20) . . . . ?
C24A C25A C20B Br1D 170.8(13) . . . . ?
C20A C25A C20B Br1D -8.3(11) . . . . ?
C23B C25A C20B Br1D 176.0(9) . . . . ?
C23B C24A C20B C21A -139.0(149) . . . . ?
C24B C24A C20B C21A -26.8(150) . . . . ?
C22B C24A C20B C21A 165.7(148) . . . . ?
C25A C24A C20B C21A -19.6(147) . . . . ?
C23A C24A C20B C21A 159.7(153) . . . . ?
Br1C C24A C20B C21A -110.7(150) . . . . ?
C25B C24A C20B C21A -22.3(149) . . . . ?
C21B C24A C20B C21A 161.9(149) . . . . ?
C23B C24A C20B C22A 62.1(63) . . . . ?
C24B C24A C20B C22A 174.3(16) . . . . ?
C22B C24A C20B C22A 6.8(15) . . . . ?
C25A C24A C20B C22A -178.5(12) . . . . ?
C23A C24A C20B C22A 0.8(6) . . . . ?
Br1C C24A C20B C22A 90.5(36) . . . . ?
C25B C24A C20B C22A 178.8(13) . . . . ?
C21B C24A C20B C22A 3.0(13) . . . . ?
C23B C24A C20B C20A -120.1(61) . . . . ?
C24B C24A C20B C20A -7.9(15) . . . . ?
C22B C24A C20B C20A -175.4(11) . . . . ?
C25A C24A C20B C20A -0.7(5) . . . . ?
C23A C24A C20B C20A 178.6(11) . . . . ?
Br1C C24A C20B C20A -91.8(35) . . . . ?
C25B C24A C20B C20A -3.4(11) . . . . ?
C21B C24A C20B C20A -179.2(9) . . . . ?
C23B C24A C20B Br1B 170.1(51) . . . . ?
C24B C24A C20B Br1B -77.6(36) . . . . ?
C22B C24A C20B Br1B 114.9(32) . . . . ?
C25A C24A C20B Br1B -70.4(33) . . . . ?
C23A C24A C20B Br1B 108.8(34) . . . . ?
Br1C C24A C20B Br1B -161.5(34) . . . . ?
C25B C24A C20B Br1B -73.1(34) . . . . ?
C21B C24A C20B Br1B 111.0(33) . . . . ?
C23B C24A C20B C21B 59.1(61) . . . . ?
C24B C24A C20B C21B 171.3(13) . . . . ?
C22B C24A C20B C21B 3.8(6) . . . . ?
C25A C24A C20B C21B 178.5(6) . . . . ?
C23A C24A C20B C21B -2.2(8) . . . . ?
Br1C C24A C20B C21B 87.5(35) . . . . ?
C25B C24A C20B C21B 175.8(6) . . . . ?
C21B C24A C20B C21B 0.0 . . . . ?
C23B C24A C20B C25B -116.7(64) . . . . ?
C24B C24A C20B C25B -4.5(7) . . . . ?
C22B C24A C20B C25B -172.0(12) . . . . ?
C25A C24A C20B C25B 2.7(8) . . . . ?
C23A C24A C20B C25B -178.0(9) . . . . ?
Br1C C24A C20B C25B -88.4(35) . . . . ?
C25B C24A C20B C25B 0.0 . . . . ?
C21B C24A C20B C25B -175.8(6) . . . . ?
C23B C24A C20B C23A 61.3(62) . . . . ?
C24B C24A C20B C23A 173.5(13) . . . . ?
C22B C24A C20B C23A 6.0(11) . . . . ?
C25A C24A C20B C23A -179.3(6) . . . . ?
C23A C24A C20B C23A 0.0 . . . . ?
Br1C C24A C20B C23A 89.7(35) . . . . ?
C25B C24A C20B C23A 178.0(9) . . . . ?
C21B C24A C20B C23A 2.2(8) . . . . ?
C23B C24A C20B C25A -119.4(61) . . . . ?
C24B C24A C20B C25A -7.2(13) . . . . ?
C22B C24A C20B C25A -174.7(9) . . . . ?
C25A C24A C20B C25A 0.0 . . . . ?
C23A C24A C20B C25A 179.3(6) . . . . ?
Br1C C24A C20B C25A -91.1(35) . . . . ?
C25B C24A C20B C25A -2.7(8) . . . . ?
C21B C24A C20B C25A -178.5(6) . . . . ?
C23B C24A C20B Br1D 91.0(75) . . . . ?
C24B C24A C20B Br1D -156.7(35) . . . . ?
C22B C24A C20B Br1D 35.8(45) . . . . ?
C25A C24A C20B Br1D -149.5(41) . . . . ?
C23A C24A C20B Br1D 29.7(38) . . . . ?
Br1C C24A C20B Br1D 119.4(42) . . . . ?
C25B C24A C20B Br1D -152.2(39) . . . . ?
C21B C24A C20B Br1D 31.9(42) . . . . ?
C25C Br1D C20B C21A -56.2(71) 13_554 . . . ?
C24C Br1D C20B C21A 159.8(69) 13_554 . . . ?
Br1B Br1D C20B C21A -46.3(61) . . . . ?
C21A Br1D C20B C21A 0.0 . . . . ?
C20C Br1D C20B C21A -158.8(141) 13_554 . . . ?
C23C Br1D C20B C21A 157.2(65) 13_554 . . . ?
C22A Br1D C20B C21A 170.6(71) . . . . ?
C25C Br1D C20B C22A 133.3(66) 13_554 . . . ?
C24C Br1D C20B C22A -10.8(12) 13_554 . . . ?
Br1B Br1D C20B C22A 143.1(20) . . . . ?
C21A Br1D C20B C22A -170.6(71) . . . . ?
C20C Br1D C20B C22A 30.6(108) 13_554 . . . ?
C23C Br1D C20B C22A -13.3(9) 13_554 . . . ?
C22A Br1D C20B C22A 0.0 . . . . ?
C25C Br1D C20B C20A -45.0(58) 13_554 . . . ?
C24C Br1D C20B C20A 170.9(20) 13_554 . . . ?
Br1B Br1D C20B C20A -35.1(16) . . . . ?
C21A Br1D C20B C20A 11.1(54) . . . . ?
C20C Br1D C20B C20A -147.7(114) 13_554 . . . ?
C23C Br1D C20B C20A 168.4(14) 13_554 . . . ?
C22A Br1D C20B C20A -178.3(18) . . . . ?
C25C Br1D C20B Br1B -9.9(55) 13_554 . . . ?
C24C Br1D C20B Br1B -154.0(24) 13_554 . . . ?
Br1B Br1D C20B Br1B 0.000(5) . . . . ?
C21A Br1D C20B Br1B 46.3(61) . . . . ?
C20C Br1D C20B Br1B -112.6(116) 13_554 . . . ?
C23C Br1D C20B Br1B -156.5(19) 13_554 . . . ?
C22A Br1D C20B Br1B -143.1(20) . . . . ?
C25C Br1D C20B C21B 133.2(61) 13_554 . . . ?
C24C Br1D C20B C21B -10.9(15) 13_554 . . . ?
Br1B Br1D C20B C21B 143.1(15) . . . . ?
C21A Br1D C20B C21B -170.6(62) . . . . ?
C20C Br1D C20B C21B 30.5(112) 13_554 . . . ?
C23C Br1D C20B C21B -13.4(8) 13_554 . . . ?
C22A Br1D C20B C21B -0.1(11) . . . . ?
C25C Br1D C20B C25B -45.1(57) 13_554 . . . ?
C24C Br1D C20B C25B 170.9(21) 13_554 . . . ?
Br1B Br1D C20B C25B -35.2(15) . . . . ?
C21A Br1D C20B C25B 11.1(60) . . . . ?
C20C Br1D C20B C25B -147.7(117) 13_554 . . . ?
C23C Br1D C20B C25B 168.3(14) 13_554 . . . ?
C22A Br1D C20B C25B -178.3(15) . . . . ?
C25C Br1D C20B C23A 128.9(65) 13_554 . . . ?
C24C Br1D C20B C23A -15.2(11) 13_554 . . . ?
Br1B Br1D C20B C23A 138.8(19) . . . . ?
C21A Br1D C20B C23A -174.9(66) . . . . ?
C20C Br1D C20B C23A 26.2(108) 13_554 . . . ?
C23C Br1D C20B C23A -17.7(7) 13_554 . . . ?
C22A Br1D C20B C23A -4.4(7) . . . . ?
C25C Br1D C20B C25A -38.7(58) 13_554 . . . ?
C24C Br1D C20B C25A 177.2(24) 13_554 . . . ?
Br1B Br1D C20B C25A -28.8(18) . . . . ?
C21A Br1D C20B C25A 17.4(59) . . . . ?
C20C Br1D C20B C25A -141.4(115) 13_554 . . . ?
C23C Br1D C20B C25A 174.7(17) 13_554 . . . ?
C22A Br1D C20B C25A -172.0(19) . . . . ?
C25C Br1D C20B C24A 103.5(81) 13_554 . . . ?
C24C Br1D C20B C24A -40.6(33) 13_554 . . . ?
Br1B Br1D C20B C24A 113.4(44) . . . . ?
C21A Br1D C20B C24A 159.7(78) . . . . ?
C20C Br1D C20B C24A 0.8(103) 13_554 . . . ?
C23C Br1D C20B C24A -43.1(36) 13_554 . . . ?
C22A Br1D C20B C24A -29.8(37) . . . . ?
C22B C23A C21B C22A -167.5(56) . . . . ?
C24A C23A C21B C22A -42.9(130) . . . . ?
C22A C23A C21B C22A 0.0 . . . . ?
C20B C23A C21B C22A -35.8(109) . . . . ?
C23B C23A C21B C22A -56.4(141) . . . . ?
C22B C23A C21B C20B -131.7(72) . . . . ?
C24A C23A C21B C20B -7.1(25) . . . . ?
C22A C23A C21B C20B 35.8(109) . . . . ?
C20B C23A C21B C20B 0.0 . . . . ?
C23B C23A C21B C20B -20.5(42) . . . . ?
C22B C23A C21B C22B 0.0 . . . . ?
C24A C23A C21B C22B 124.6(90) . . . . ?
C22A C23A C21B C22B 167.5(56) . . . . ?
C20B C23A C21B C22B 131.7(72) . . . . ?
C23B C23A C21B C22B 111.2(102) . . . . ?
C22B C23A C21B C24A -124.6(90) . . . . ?
C24A C23A C21B C24A 0.0 . . . . ?
C22A C23A C21B C24A 42.9(130) . . . . ?
C20B C23A C21B C24A 7.1(25) . . . . ?
C23B C23A C21B C24A -13.5(21) . . . . ?
C22B C23A C21B C21A -134.8(64) . . . . ?
C24A C23A C21B C21A -10.2(38) . . . . ?
C22A C23A C21B C21A 32.7(96) . . . . ?
C20B C23A C21B C21A -3.1(15) . . . . ?
C23B C23A C21B C21A -23.6(54) . . . . ?
C20B C22A C21B C23A 40.7(125) . . . . ?
C21A C22A C21B C23A 42.3(128) . . . . ?
C23A C22A C21B C23A 0.0 . . . . ?
Br1B C22A C21B C23A 28.4(142) . . . . ?
C24C C22A C21B C23A -169.2(68) 13_554 . . . ?
Br1D C22A C21B C23A 40.3(201) . . . . ?
C20B C22A C21B C20B 0.0 . . . . ?
C21A C22A C21B C20B 1.6(7) . . . . ?
C23A C22A C21B C20B -40.7(125) . . . . ?
Br1B C22A C21B C20B -12.4(18) . . . . ?
C24C C22A C21B C20B 150.1(105) 13_554 . . . ?
Br1D C22A C21B C20B -0.4(84) . . . . ?
C20B C22A C21B C22B 14.7(227) . . . . ?
C21A C22A C21B C22B 16.3(229) . . . . ?
C23A C22A C21B C22B -26.1(127) . . . . ?
Br1B C22A C21B C22B 2.3(245) . . . . ?
C24C C22A C21B C22B 164.7(143) 13_554 . . . ?
Br1D C22A C21B C22B 14.2(309) . . . . ?
C20B C22A C21B C24A 7.1(30) . . . . ?
C21A C22A C21B C24A 8.7(33) . . . . ?
C23A C22A C21B C24A -33.6(99) . . . . ?
Br1B C22A C21B C24A -5.3(47) . . . . ?
C24C C22A C21B C24A 157.2(82) 13_554 . . . ?
Br1D C22A C21B C24A 6.7(112) . . . . ?
C20B C22A C21B C21A -1.6(7) . . . . ?
C21A C22A C21B C21A 0.0 . . . . ?
C23A C22A C21B C21A -42.3(128) . . . . ?
Br1B C22A C21B C21A -14.0(18) . . . . ?
C24C C22A C21B C21A 148.5(106) 13_554 . . . ?
Br1D C22A C21B C21A -2.0(82) . . . . ?
C21A C20B C21B C23A -173.0(34) . . . . ?
C22A C20B C21B C23A -170.0(38) . . . . ?
C20A C20B C21B C23A 6.2(27) . . . . ?
Br1B C20B C21B C23A -157.9(24) . . . . ?
C25B C20B C21B C23A 8.5(18) . . . . ?
C23A C20B C21B C23A 0.0 . . . . ?
C25A C20B C21B C23A 5.5(19) . . . . ?
C24A C20B C21B C23A 4.5(16) . . . . ?
Br1D C20B C21B C23A -169.9(21) . . . . ?
C21A C20B C21B C22A -2.9(12) . . . . ?
C22A C20B C21B C22A 0.0 . . . . ?
C20A C20B C21B C22A 176.2(35) . . . . ?
Br1B C20B C21B C22A 12.1(20) . . . . ?
C25B C20B C21B C22A 178.6(23) . . . . ?
C23A C20B C21B C22A 170.0(38) . . . . ?
C25A C20B C21B C22A 175.5(22) . . . . ?
C24A C20B C21B C22A 174.5(23) . . . . ?
Br1D C20B C21B C22A 0.1(20) . . . . ?
C21A C20B C21B C22B 178.5(22) . . . . ?
C22A C20B C21B C22B -178.6(23) . . . . ?
C20A C20B C21B C22B -2.4(21) . . . . ?
Br1B C20B C21B C22B -166.4(9) . . . . ?
C25B C20B C21B C22B 0.0 . . . . ?
C23A C20B C21B C22B -8.5(18) . . . . ?
C25A C20B C21B C22B -3.1(7) . . . . ?
C24A C20B C21B C22B -4.1(6) . . . . ?
Br1D C20B C21B C22B -178.5(5) . . . . ?
C21A C20B C21B C24A -177.4(22) . . . . ?
C22A C20B C21B C24A -174.5(23) . . . . ?
C20A C20B C21B C24A 1.7(20) . . . . ?
Br1B C20B C21B C24A -162.4(11) . . . . ?
C25B C20B C21B C24A 4.1(6) . . . . ?
C23A C20B C21B C24A -4.5(16) . . . . ?
C25A C20B C21B C24A 1.0(4) . . . . ?
C24A C20B C21B C24A 0.0 . . . . ?
Br1D C20B C21B C24A -174.4(8) . . . . ?
C21A C20B C21B C21A 0.0 . . . . ?
C22A C20B C21B C21A 2.9(12) . . . . ?
C20A C20B C21B C21A 179.1(1000) . . . . ?
Br1B C20B C21B C21A 15.0(21) . . . . ?
C25B C20B C21B C21A -178.5(23) . . . . ?
C23A C20B C21B C21A 173.0(34) . . . . ?
C25A C20B C21B C21A 178.4(24) . . . . ?
C24A C20B C21B C21A 177.4(22) . . . . ?
Br1D C20B C21B C21A 3.0(20) . . . . ?
C23B C24A C21B C23A 23.2(37) . . . . ?
C24B C24A C21B C23A 174.1(26) . . . . ?
C22B C24A C21B C23A 11.7(26) . . . . ?
C25A C24A C21B C23A -174.7(20) . . . . ?
C23A C24A C21B C23A 0.0 . . . . ?
Br1C C24A C21B C23A 28.4(31) . . . . ?
C25B C24A C21B C23A -176.2(23) . . . . ?
C20B C24A C21B C23A -173.3(24) . . . . ?
C23B C24A C21B C22A -169.5(31) . . . . ?
C24B C24A C21B C22A -18.5(34) . . . . ?
C22B C24A C21B C22A 179.1(25) . . . . ?
C25A C24A C21B C22A -7.3(28) . . . . ?
C23A C24A C21B C22A 167.3(48) . . . . ?
Br1C C24A C21B C22A -164.3(26) . . . . ?
C25B C24A C21B C22A -8.8(26) . . . . ?
C20B C24A C21B C22A -6.0(25) . . . . ?
C23B C24A C21B C20B -163.5(24) . . . . ?
C24B C24A C21B C20B -12.5(18) . . . . ?
C22B C24A C21B C20B -174.9(7) . . . . ?
C25A C24A C21B C20B -1.3(6) . . . . ?
C23A C24A C21B C20B 173.3(24) . . . . ?
Br1C C24A C21B C20B -158.3(15) . . . . ?
C25B C24A C21B C20B -2.8(4) . . . . ?
C20B C24A C21B C20B 0.0 . . . . ?
C23B C24A C21B C22B 11.4(16) . . . . ?
C24B C24A C21B C22B 162.4(25) . . . . ?
C22B C24A C21B C22B 0.0 . . . . ?
C25A C24A C21B C22B 173.6(10) . . . . ?
C23A C24A C21B C22B -11.7(26) . . . . ?
Br1C C24A C21B C22B 16.7(9) . . . . ?
C25B C24A C21B C22B 172.1(12) . . . . ?
C20B C24A C21B C22B 174.9(7) . . . . ?
C23B C24A C21B C21A -164.3(24) . . . . ?
C24B C24A C21B C21A -13.4(20) . . . . ?
C22B C24A C21B C21A -175.8(10) . . . . ?
C25A C24A C21B C21A -2.2(8) . . . . ?
C23A C24A C21B C21A 172.5(29) . . . . ?
Br1C C24A C21B C21A -159.1(16) . . . . ?
C25B C24A C21B C21A -3.7(9) . . . . ?
C20B C24A C21B C21A -0.9(7) . . . . ?
Br1B C21A C21B C23A -131.3(39) . . . . ?
C20B C21A C21B C23A 8.8(42) . . . . ?
C22A C21A C21B C23A -167.2(48) . . . . ?
C20A C21A C21B C23A 8.4(32) . . . . ?
Br1D C21A C21B C23A -166.4(25) . . . . ?
C24C C21A C21B C23A -173.0(32) 13_554 . . . ?
C25B C21A C21B C23A 9.8(30) . . . . ?
Br1B C21A C21B C22A 35.9(49) . . . . ?
C20B C21A C21B C22A 176.0(17) . . . . ?
C22A C21A C21B C22A 0.0 . . . . ?
C20A C21A C21B C22A 175.6(17) . . . . ?
Br1D C21A C21B C22A 0.8(30) . . . . ?
C24C C21A C21B C22A -5.8(22) 13_554 . . . ?
C25B C21A C21B C22A 177.0(20) . . . . ?
Br1B C21A C21B C20B -140.1(52) . . . . ?
C20B C21A C21B C20B 0.0 . . . . ?
C22A C21A C21B C20B -176.0(17) . . . . ?
C20A C21A C21B C20B -0.4(17) . . . . ?
Br1D C21A C21B C20B -175.2(32) . . . . ?
C24C C21A C21B C20B 178.2(24) 13_554 . . . ?
C25B C21A C21B C20B 1.0(15) . . . . ?
Br1B C21A C21B C22B -142.1(31) . . . . ?
C20B C21A C21B C22B -2.0(30) . . . . ?
C22A C21A C21B C22B -177.9(31) . . . . ?
C20A C21A C21B C22B -2.3(16) . . . . ?
Br1D C21A C21B C22B -177.2(7) . . . . ?
C24C C21A C21B C22B 176.3(15) 13_554 . . . ?
C25B C21A C21B C22B -1.0(15) . . . . ?
Br1B C21A C21B C24A -137.6(37) . . . . ?
C20B C21A C21B C24A 2.5(22) . . . . ?
C22A C21A C21B C24A -173.4(25) . . . . ?
C20A C21A C21B C24A 2.2(8) . . . . ?
Br1D C21A C21B C24A -172.7(14) . . . . ?
C24C C21A C21B C24A -179.2(14) 13_554 . . . ?
C25B C21A C21B C24A 3.5(8) . . . . ?
C21B C23A C22B C24A 132.9(76) . . . . ?
C24A C23A C22B C24A 0.0 . . . . ?
C22A C23A C22B C24A 124.2(61) . . . . ?
C20B C23A C22B C24A 18.6(31) . . . . ?
C23B C23A C22B C24A 1.8(8) . . . . ?
C21B C23A C22B C23B 131.1(73) . . . . ?
C24A C23A C22B C23B -1.8(8) . . . . ?
C22A C23A C22B C23B 122.4(61) . . . . ?
C20B C23A C22B C23B 16.8(35) . . . . ?
C23B C23A C22B C23B 0.0 . . . . ?
C21B C23A C22B C21B 0.0 . . . . ?
C24A C23A C22B C21B -132.9(76) . . . . ?
C22A C23A C22B C21B -8.7(33) . . . . ?
C20B C23A C22B C21B -114.3(97) . . . . ?
C23B C23A C22B C21B -131.1(73) . . . . ?
C21B C23A C22B Br1C 127.1(69) . . . . ?
C24A C23A C22B Br1C -5.8(12) . . . . ?
C22A C23A C22B Br1C 118.4(58) . . . . ?
C20B C23A C22B Br1C 12.8(42) . . . . ?
C23B C23A C22B Br1C -4.0(9) . . . . ?
C23B C24A C22B C23A -177.1(13) . . . . ?
C24B C24A C22B C23A -124.4(44) . . . . ?
C25A C24A C22B C23A -19.5(32) . . . . ?
C23A C24A C22B C23A 0.0 . . . . ?
Br1C C24A C22B C23A -174.4(12) . . . . ?
C25B C24A C22B C23A -16.8(25) . . . . ?
C21B C24A C22B C23A -6.1(13) . . . . ?
C20B C24A C22B C23A -9.5(16) . . . . ?
C23B C24A C22B C23B 0.0 . . . . ?
C24B C24A C22B C23B 52.7(38) . . . . ?
C25A C24A C22B C23B 157.6(32) . . . . ?
C23A C24A C22B C23B 177.1(13) . . . . ?
Br1C C24A C22B C23B 2.7(11) . . . . ?
C25B C24A C22B C23B 160.3(28) . . . . ?
C21B C24A C22B C23B 171.0(13) . . . . ?
C20B C24A C22B C23B 167.7(18) . . . . ?
C23B C24A C22B C21B -171.0(13) . . . . ?
C24B C24A C22B C21B -118.4(47) . . . . ?
C25A C24A C22B C21B -13.4(20) . . . . ?
C23A C24A C22B C21B 6.1(13) . . . . ?
Br1C C24A C22B C21B -168.4(7) . . . . ?
C25B C24A C22B C21B -10.8(16) . . . . ?
C21B C24A C22B C21B 0.0 . . . . ?
C20B C24A C22B C21B -3.4(5) . . . . ?
C23B C24A C22B Br1C -2.7(11) . . . . ?
C24B C24A C22B Br1C 50.0(44) . . . . ?
C25A C24A C22B Br1C 155.0(25) . . . . ?
C23A C24A C22B Br1C 174.4(12) . . . . ?
Br1C C24A C22B Br1C 0.0 . . . . ?
C25B C24A C22B Br1C 157.6(20) . . . . ?
C21B C24A C22B Br1C 168.4(7) . . . . ?
C20B C24A C22B Br1C 165.0(10) . . . . ?
C23A C21B C22B C23A 0.0 . . . . ?
C22A C21B C22B C23A 38.3(179) . . . . ?
C20B C21B C22B C23A 52.2(78) . . . . ?
C24A C21B C22B C23A 46.5(75) . . . . ?
C21A C21B C22B C23A 52.9(76) . . . . ?
C23A C21B C22B C24A -46.5(75) . . . . ?
C22A C21B C22B C24A -8.2(216) . . . . ?
C20B C21B C22B C24A 5.7(8) . . . . ?
C24A C21B C22B C24A 0.0 . . . . ?
C21A C21B C22B C24A 6.4(15) . . . . ?
C23A C21B C22B C23B -52.2(79) . . . . ?
C22A C21B C22B C23B -13.9(215) . . . . ?
C20B C21B C22B C23B 0.0 . . . . ?
C24A C21B C22B C23B -5.7(8) . . . . ?
C21A C21B C22B C23B 0.7(11) . . . . ?
C23A C21B C22B Br1C -59.5(79) . . . . ?
C22A C21B C22B Br1C -21.2(217) . . . . ?
C20B C21B C22B Br1C -7.3(7) . . . . ?
C24A C21B C22B Br1C -13.0(8) . . . . ?
C21A C21B C22B Br1C -6.6(14) . . . . ?
C23B Br1C C22B C23A 12.4(29) . . . . ?
C24A Br1C C22B C23A 7.4(16) . . . . ?
C24B Br1C C22B C23A 0.5(21) . . . . ?
C23B Br1C C22B C24A 5.0(20) . . . . ?
C24A Br1C C22B C24A 0.0 . . . . ?
C24B Br1C C22B C24A -6.8(11) . . . . ?
C23B Br1C C22B C23B 0.0 . . . . ?
C24A Br1C C22B C23B -5.0(20) . . . . ?
C24B Br1C C22B C23B -11.8(11) . . . . ?
C23B Br1C C22B C21B 21.9(21) . . . . ?
C24A Br1C C22B C21B 16.9(10) . . . . ?
C24B Br1C C22B C21B 10.1(10) . . . . ?
C24A Br1C C23B C24A 0.0 . . . . ?
C24B Br1C C23B C24A 9.3(85) . . . . ?
C22B Br1C C23B C24A -154.7(98) . . . . ?
C24A Br1C C23B C22B 154.7(98) . . . . ?
C24B Br1C C23B C22B 164.1(15) . . . . ?
C22B Br1C C23B C22B 0.0 . . . . ?
C24A Br1C C23B C24B -9.3(85) . . . . ?
C24B Br1C C23B C24B 0.0 . . . . ?
C22B Br1C C23B C24B -164.1(15) . . . . ?
C24A Br1C C23B C23A 147.1(111) . . . . ?
C24B Br1C C23B C23A 156.5(30) . . . . ?
C22B Br1C C23B C23A -7.6(17) . . . . ?
C24A Br1C C23B C25A -6.9(74) . . . . ?
C24B Br1C C23B C25A 2.5(12) . . . . ?
C22B Br1C C23B C25A -161.6(26) . . . . ?
C24B C24A C23B Br1C -10.7(98) . . . . ?
C22B C24A C23B Br1C 158.4(85) . . . . ?
C25A C24A C23B Br1C -9.1(98) . . . . ?
C23A C24A C23B Br1C 156.7(81) . . . . ?
Br1C C24A C23B Br1C 0.000(8) . . . . ?
C25B C24A C23B Br1C 2.2(113) . . . . ?
C21B C24A C23B Br1C 149.7(76) . . . . ?
C20B C24A C23B Br1C 102.1(90) . . . . ?
C24B C24A C23B C22B -169.1(16) . . . . ?
C22B C24A C23B C22B 0.0 . . . . ?
C25A C24A C23B C22B -167.5(18) . . . . ?
C23A C24A C23B C22B -1.7(8) . . . . ?
Br1C C24A C23B C22B -158.4(85) . . . . ?
C25B C24A C23B C22B -156.2(33) . . . . ?
C21B C24A C23B C22B -8.7(12) . . . . ?
C20B C24A C23B C22B -56.3(57) . . . . ?
C24B C24A C23B C24B 0.0 . . . . ?
C22B C24A C23B C24B 169.1(16) . . . . ?
C25A C24A C23B C24B 1.6(7) . . . . ?
C23A C24A C23B C24B 167.4(21) . . . . ?
Br1C C24A C23B C24B 10.7(98) . . . . ?
C25B C24A C23B C24B 12.9(18) . . . . ?
C21B C24A C23B C24B 160.4(28) . . . . ?
C20B C24A C23B C24B 112.8(67) . . . . ?
C24B C24A C23B C23A -167.4(21) . . . . ?
C22B C24A C23B C23A 1.7(8) . . . . ?
C25A C24A C23B C23A -165.8(21) . . . . ?
C23A C24A C23B C23A 0.0 . . . . ?
Br1C C24A C23B C23A -156.7(81) . . . . ?
C25B C24A C23B C23A -154.4(37) . . . . ?
C21B C24A C23B C23A -7.0(11) . . . . ?
C20B C24A C23B C23A -54.6(55) . . . . ?
C24B C24A C23B C25A -1.6(7) . . . . ?
C22B C24A C23B C25A 167.5(18) . . . . ?
C25A C24A C23B C25A 0.0 . . . . ?
C23A C24A C23B C25A 165.8(21) . . . . ?
Br1C C24A C23B C25A 9.1(98) . . . . ?
C25B C24A C23B C25A 11.3(18) . . . . ?
C21B C24A C23B C25A 158.8(30) . . . . ?
C20B C24A C23B C25A 111.2(67) . . . . ?
C23A C22B C23B Br1C -169.9(24) . . . . ?
C24A C22B C23B Br1C -173.0(28) . . . . ?
C21B C22B C23B Br1C -162.7(17) . . . . ?
Br1C C22B C23B Br1C 0.0 . . . . ?
C23A C22B C23B C24A 3.1(15) . . . . ?
C24A C22B C23B C24A 0.0 . . . . ?
C21B C22B C23B C24A 10.3(15) . . . . ?
Br1C C22B C23B C24A 173.0(28) . . . . ?
C23A C22B C23B C24B -7.2(15) . . . . ?
C24A C22B C23B C24B -10.3(15) . . . . ?
C21B C22B C23B C24B 0.0 . . . . ?
Br1C C22B C23B C24B 162.7(17) . . . . ?
C23A C22B C23B C23A 0.0 . . . . ?
C24A C22B C23B C23A -3.1(15) . . . . ?
C21B C22B C23B C23A 7.2(15) . . . . ?
Br1C C22B C23B C23A 169.9(24) . . . . ?
C23A C22B C23B C25A -4.3(16) . . . . ?
C24A C22B C23B C25A -7.5(11) . . . . ?
C21B C22B C23B C25A 2.9(6) . . . . ?
Br1C C22B C23B C25A 165.5(21) . . . . ?
C21B C23A C23B Br1C -138.8(39) . . . . ?
C22B C23A C23B Br1C 16.0(37) . . . . ?
C24A C23A C23B Br1C -168.2(41) . . . . ?
C22A C23A C23B Br1C -149.1(25) . . . . ?
C20B C23A C23B Br1C -153.9(27) . . . . ?
C21B C23A C23B C24A 29.4(45) . . . . ?
C22B C23A C23B C24A -175.8(19) . . . . ?
C24A C23A C23B C24A 0.0 . . . . ?
C22A C23A C23B C24A 19.1(29) . . . . ?
C20B C23A C23B C24A 14.3(21) . . . . ?
C21B C23A C23B C22B -154.8(52) . . . . ?
C22B C23A C23B C22B 0.0 . . . . ?
C24A C23A C23B C22B 175.8(19) . . . . ?
C22A C23A C23B C22B -165.1(24) . . . . ?
C20B C23A C23B C22B -169.9(21) . . . . ?
C21B C23A C23B C24B 18.9(39) . . . . ?
C22B C23A C23B C24B 173.7(13) . . . . ?
C24A C23A C23B C24B -10.5(17) . . . . ?
C22A C23A C23B C24B 8.6(14) . . . . ?
C20B C23A C23B C24B 3.8(8) . . . . ?
C21B C23A C23B C25A 20.9(38) . . . . ?
C22B C23A C23B C25A 175.7(16) . . . . ?
C24A C23A C23B C25A -8.5(13) . . . . ?
C22A C23A C23B C25A 10.6(16) . . . . ?
C20B C23A C23B C25A 5.8(9) . . . . ?
C25B C25A C23B Br1C 150.6(23) . . . . ?
C24B C25A C23B Br1C -7.0(35) . . . . ?
C24A C25A C23B Br1C 177.0(33) . . . . ?
C20A C25A C23B Br1C 157.2(17) . . . . ?
C20B C25A C23B Br1C 161.6(17) . . . . ?
C25B C25A C23B C24A -26.3(43) . . . . ?
C24B C25A C23B C24A 176.0(17) . . . . ?
C24A C25A C23B C24A 0.0 . . . . ?
C20A C25A C23B C24A -19.8(30) . . . . ?
C20B C25A C23B C24A -15.4(22) . . . . ?
C25B C25A C23B C22B -14.8(32) . . . . ?
C24B C25A C23B C22B -172.4(17) . . . . ?
C24A C25A C23B C22B 11.6(17) . . . . ?
C20A C25A C23B C22B -8.2(16) . . . . ?
C20B C25A C23B C22B -3.8(8) . . . . ?
C25B C25A C23B C24B 157.7(48) . . . . ?
C24B C25A C23B C24B 0.0 . . . . ?
C24A C25A C23B C24B -176.0(17) . . . . ?
C20A C25A C23B C24B 164.2(31) . . . . ?
C20B C25A C23B C24B 168.6(25) . . . . ?
C25B C25A C23B C23A -16.4(31) . . . . ?
C24B C25A C23B C23A -174.1(20) . . . . ?
C24A C25A C23B C23A 9.9(15) . . . . ?
C20A C25A C23B C23A -9.9(15) . . . . ?
C20B C25A C23B C23A -5.4(9) . . . . ?
C25B C25A C24B C24A -60.9(86) . . . . ?
C24A C25A C24B C24A 0.0 . . . . ?
C20A C25A C24B C24A -68.7(73) . . . . ?
C20B C25A C24B C24A -16.5(30) . . . . ?
C23B C25A C24B C24A -1.6(7) . . . . ?
C25B C25A C24B C25B 0.0 . . . . ?
C24A C25A C24B C25B 60.9(86) . . . . ?
C20A C25A C24B C25B -7.8(28) . . . . ?
C20B C25A C24B C25B 44.4(63) . . . . ?
C23B C25A C24B C25B 59.3(89) . . . . ?
C25B C25A C24B C23B -59.3(89) . . . . ?
C24A C25A C24B C23B 1.6(7) . . . . ?
C20A C25A C24B C23B -67.1(74) . . . . ?
C20B C25A C24B C23B -14.9(32) . . . . ?
C23B C25A C24B C23B 0.0 . . . . ?
C25B C25A C24B Br1C -55.2(105) . . . . ?
C24A C25A C24B Br1C 5.7(24) . . . . ?
C20A C25A C24B Br1C -63.0(91) . . . . ?
C20B C25A C24B Br1C -10.7(52) . . . . ?
C23B C25A C24B Br1C 4.1(21) . . . . ?
C23B C24A C24B C25A 177.6(10) . . . . ?
C22B C24A C24B C25A 125.9(39) . . . . ?
C25A C24A C24B C25A 0.0 . . . . ?
C23A C24A C24B C25A 23.4(43) . . . . ?
Br1C C24A C24B C25A 176.3(16) . . . . ?
C25B C24A C24B C25A 7.6(16) . . . . ?
C21B C24A C24B C25A 19.8(32) . . . . ?
C20B C24A C24B C25A 11.4(21) . . . . ?
C23B C24A C24B C25B 170.1(14) . . . . ?
C22B C24A C24B C25B 118.3(47) . . . . ?
C25A C24A C24B C25B -7.6(16) . . . . ?
C23A C24A C24B C25B 15.8(29) . . . . ?
Br1C C24A C24B C25B 168.7(7) . . . . ?
C25B C24A C24B C25B 0.0 . . . . ?
C21B C24A C24B C25B 12.2(17) . . . . ?
C20B C24A C24B C25B 3.8(6) . . . . ?
C23B C24A C24B C23B 0.0 . . . . ?
C22B C24A C24B C23B -51.7(37) . . . . ?
C25A C24A C24B C23B -177.6(10) . . . . ?
C23A C24A C24B C23B -154.3(41) . . . . ?
Br1C C24A C24B C23B -1.4(13) . . . . ?
C25B C24A C24B C23B -170.1(14) . . . . ?
C21B C24A C24B C23B -157.9(32) . . . . ?
C20B C24A C24B C23B -166.2(20) . . . . ?
C23B C24A C24B Br1C 1.4(13) . . . . ?
C22B C24A C24B Br1C -50.4(45) . . . . ?
C25A C24A C24B Br1C -176.3(16) . . . . ?
C23A C24A C24B Br1C -152.9(31) . . . . ?
Br1C C24A C24B Br1C 0.0 . . . . ?
C25B C24A C24B Br1C -168.7(7) . . . . ?
C21B C24A C24B Br1C -156.5(21) . . . . ?
C20B C24A C24B Br1C -164.9(11) . . . . ?
Br1C C23B C24B C25A 174.2(29) . . . . ?
C24A C23B C24B C25A -2.9(12) . . . . ?
C22B C23B C24B C25A 8.6(19) . . . . ?
C23A C23B C24B C25A 5.9(19) . . . . ?
C25A C23B C24B C25A 0.0 . . . . ?
Br1C C23B C24B C24A 177.1(27) . . . . ?
C24A C23B C24B C24A 0.0 . . . . ?
C22B C23B C24B C24A 11.5(17) . . . . ?
C23A C23B C24B C24A 8.7(14) . . . . ?
C25A C23B C24B C24A 2.9(12) . . . . ?
Br1C C23B C24B C25B 165.6(15) . . . . ?
C24A C23B C24B C25B -11.5(17) . . . . ?
C22B C23B C24B C25B 0.0 . . . . ?
C23A C23B C24B C25B -2.7(6) . . . . ?
C25A C23B C24B C25B -8.6(19) . . . . ?
Br1C C23B C24B Br1C 0.000(1) . . . . ?
C24A C23B C24B Br1C -177.1(27) . . . . ?
C22B C23B C24B Br1C -165.6(15) . . . . ?
C23A C23B C24B Br1C -168.3(16) . . . . ?
C25A C23B C24B Br1C -174.2(29) . . . . ?
C23B Br1C C24B C25A -8.8(45) . . . . ?
C24A Br1C C24B C25A -6.9(29) . . . . ?
C22B Br1C C24B C25A 0.2(37) . . . . ?
C23B Br1C C24B C24A -2.0(18) . . . . ?
C24A Br1C C24B C24A 0.0 . . . . ?
C22B Br1C C24B C24A 7.1(11) . . . . ?
C23B Br1C C24B C25B -20.3(20) . . . . ?
C24A Br1C C24B C25B -18.4(11) . . . . ?
C22B Br1C C24B C25B -11.3(11) . . . . ?
C23B Br1C C24B C23B 0.0 . . . . ?
C24A Br1C C24B C23B 2.0(18) . . . . ?
C22B Br1C C24B C23B 9.1(9) . . . . ?
C24B C25A C25B C20A -169.3(43) . . . . ?
C24A C25A C25B C20A 138.9(96) . . . . ?
C20A C25A C25B C20A 0.0 . . . . ?
C20B C25A C25B C20A 130.2(117) . . . . ?
C23B C25A C25B C20A 148.2(85) . . . . ?
C24B C25A C25B C24B 0.0 . . . . ?
C24A C25A C25B C24B -51.8(72) . . . . ?
C20A C25A C25B C24B 169.3(43) . . . . ?
C20B C25A C25B C24B -60.5(90) . . . . ?
C23B C25A C25B C24B -42.6(60) . . . . ?
C24B C25A C25B C20B 60.5(90) . . . . ?
C24A C25A C25B C20B 8.7(26) . . . . ?
C20A C25A C25B C20B -130.2(116) . . . . ?
C20B C25A C25B C20B 0.0 . . . . ?
C23B C25A C25B C20B 17.9(39) . . . . ?
C24B C25A C25B C24A 51.8(72) . . . . ?
C24A C25A C25B C24A 0.0 . . . . ?
C20A C25A C25B C24A -138.9(96) . . . . ?
C20B C25A C25B C24A -8.7(26) . . . . ?
C23B C25A C25B C24A 9.2(15) . . . . ?
C24B C25A C25B C21A 66.9(102) . . . . ?
C24A C25A C25B C21A 15.1(44) . . . . ?
C20A C25A C25B C21A -123.8(131) . . . . ?
C20B C25A C25B C21A 6.4(21) . . . . ?
C23B C25A C25B C21A 24.3(56) . . . . ?
C24B C25A C25B Br1A -117.5(73) . . . . ?
C24A C25A C25B Br1A -169.3(6) . . . . ?
C20A C25A C25B Br1A 51.8(98) . . . . ?
C20B C25A C25B Br1A -178.0(24) . . . . ?
C23B C25A C25B Br1A -160.1(16) . . . . ?
C24B C25A C25B Br1B 87.4(98) . . . . ?
C24A C25A C25B Br1B 35.6(45) . . . . ?
C20A C25A C25B Br1B -103.3(126) . . . . ?
C20B C25A C25B Br1B 26.9(23) . . . . ?
C23B C25A C25B Br1B 44.8(56) . . . . ?
C20B C20A C25B C25A -136.7(101) . . . . ?
C21A C20A C25B C25A -138.5(97) . . . . ?
C25A C20A C25B C25A 0.0 . . . . ?
Br1B C20A C25B C25A -126.6(92) . . . . ?
Br1A C20A C25B C25A 58.2(111) . . . . ?
C20B C20A C25B C24B -160.1(166) . . . . ?
C21A C20A C25B C24B -161.9(164) . . . . ?
C25A C20A C25B C24B -23.4(98) . . . . ?
Br1B C20A C25B C24B -150.0(153) . . . . ?
Br1A C20A C25B C24B 34.8(180) . . . . ?
C20B C20A C25B C20B 0.0 . . . . ?
C21A C20A C25B C20B -1.8(8) . . . . ?
C25A C20A C25B C20B 136.7(101) . . . . ?
Br1B C20A C25B C20B 10.1(16) . . . . ?
Br1A C20A C25B C20B -165.1(15) . . . . ?
C20B C20A C25B C24A -10.3(32) . . . . ?
C21A C20A C25B C24A -12.1(36) . . . . ?
C25A C20A C25B C24A 126.4(126) . . . . ?
Br1B C20A C25B C24A -0.2(47) . . . . ?
Br1A C20A C25B C24A -175.4(19) . . . . ?
C20B C20A C25B C21A 1.8(8) . . . . ?
C21A C20A C25B C21A 0.0 . . . . ?
C25A C20A C25B C21A 138.5(97) . . . . ?
Br1B C20A C25B C21A 11.9(15) . . . . ?
Br1A C20A C25B C21A -163.3(18) . . . . ?
C20B C20A C25B Br1A 165.1(15) . . . . ?
C21A C20A C25B Br1A 163.3(18) . . . . ?
C25A C20A C25B Br1A -58.2(111) . . . . ?
Br1B C20A C25B Br1A 175.2(31) . . . . ?
Br1A C20A C25B Br1A 0.0 . . . . ?
C20B C20A C25B Br1B -10.1(16) . . . . ?
C21A C20A C25B Br1B -11.9(15) . . . . ?
C25A C20A C25B Br1B 126.6(92) . . . . ?
Br1B C20A C25B Br1B 0.0 . . . . ?
Br1A C20A C25B Br1B -175.2(31) . . . . ?
C25A C24B C25B C25A 0.0 . . . . ?
C24A C24B C25B C25A 118.9(87) . . . . ?
C23B C24B C25B C25A 125.3(81) . . . . ?
Br1C C24B C25B C25A 134.2(86) . . . . ?
C25A C24B C25B C20A 33.9(136) . . . . ?
C24A C24B C25B C20A 152.8(176) . . . . ?
C23B C24B C25B C20A 159.2(174) . . . . ?
Br1C C24B C25B C20A 168.1(176) . . . . ?
C25A C24B C25B C20B -125.3(81) . . . . ?
C24A C24B C25B C20B -6.4(9) . . . . ?
C23B C24B C25B C20B 0.0 . . . . ?
Br1C C24B C25B C20B 8.9(9) . . . . ?
C25A C24B C25B C24A -118.9(87) . . . . ?
C24A C24B C25B C24A 0.0 . . . . ?
C23B C24B C25B C24A 6.4(9) . . . . ?
Br1C C24B C25B C24A 15.3(9) . . . . ?
C25A C24B C25B C21A -126.1(82) . . . . ?
C24A C24B C25B C21A -7.2(17) . . . . ?
C23B C24B C25B C21A -0.8(12) . . . . ?
Br1C C24B C25B C21A 8.1(16) . . . . ?
C25A C24B C25B Br1A 67.1(80) . . . . ?
C24A C24B C25B Br1A -174.0(11) . . . . ?
C23B C24B C25B Br1A -167.6(4) . . . . ?
Br1C C24B C25B Br1A -158.7(11) . . . . ?
C25A C24B C25B Br1B -111.9(81) . . . . ?
C24A C24B C25B Br1B 7.1(13) . . . . ?
C23B C24B C25B Br1B 13.5(9) . . . . ?
Br1C C24B C25B Br1B 22.3(14) . . . . ?
C21A C20B C25B C25A 170.7(32) . . . . ?
C22A C20B C25B C25A -9.0(40) . . . . ?
C20A C20B C25B C25A 167.3(37) . . . . ?
Br1B C20B C25B C25A 156.6(24) . . . . ?
C21B C20B C25B C25A -10.7(23) . . . . ?
C23A C20B C25B C25A -7.8(24) . . . . ?
C25A C20B C25B C25A 0.0 . . . . ?
C24A C20B C25B C25A -6.5(19) . . . . ?
Br1D C20B C25B C25A 167.4(23) . . . . ?
C21A C20B C25B C20A 3.3(15) . . . . ?
C22A C20B C25B C20A -176.3(36) . . . . ?
C20A C20B C25B C20A 0.0 . . . . ?
Br1B C20B C25B C20A -10.8(18) . . . . ?
C21B C20B C25B C20A -178.0(17) . . . . ?
C23A C20B C25B C20A -175.1(18) . . . . ?
C25A C20B C25B C20A -167.3(37) . . . . ?
C24A C20B C25B C20A -173.8(20) . . . . ?
Br1D C20B C25B C20A 0.1(18) . . . . ?
C21A C20B C25B C24B -178.6(21) . . . . ?
C22A C20B C25B C24B 1.7(28) . . . . ?
C20A C20B C25B C24B 178.0(17) . . . . ?
Br1B C20B C25B C24B 167.3(8) . . . . ?
C21B C20B C25B C24B 0.0 . . . . ?
C23A C20B C25B C24B 2.9(6) . . . . ?
C25A C20B C25B C24B 10.7(23) . . . . ?
C24A C20B C25B C24B 4.3(6) . . . . ?
Br1D C20B C25B C24B 178.1(7) . . . . ?
C21A C20B C25B C24A 177.1(21) . . . . ?
C22A C20B C25B C24A -2.5(29) . . . . ?
C20A C20B C25B C24A 173.8(20) . . . . ?
Br1B C20B C25B C24A 163.0(10) . . . . ?
C21B C20B C25B C24A -4.3(6) . . . . ?
C23A C20B C25B C24A -1.3(6) . . . . ?
C25A C20B C25B C24A 6.5(19) . . . . ?
C24A C20B C25B C24A 0.0 . . . . ?
Br1D C20B C25B C24A 173.9(9) . . . . ?
C21A C20B C25B C21A 0.0 . . . . ?
C22A C20B C25B C21A -179.7(1000) . . . . ?
C20A C20B C25B C21A -3.3(15) . . . . ?
Br1B C20B C25B C21A -14.1(19) . . . . ?
C21B C20B C25B C21A 178.6(21) . . . . ?
C23A C20B C25B C21A -178.5(24) . . . . ?
C25A C20B C25B C21A -170.7(32) . . . . ?
C24A C20B C25B C21A -177.1(21) . . . . ?
Br1D C20B C25B C21A -3.2(18) . . . . ?
C21A C20B C25B Br1A -11.5(21) . . . . ?
C22A C20B C25B Br1A 168.9(27) . . . . ?
C20A C20B C25B Br1A -14.8(16) . . . . ?
Br1B C20B C25B Br1A -25.6(9) . . . . ?
C21B C20B C25B Br1A 167.2(4) . . . . ?
C23A C20B C25B Br1A 170.1(7) . . . . ?
C25A C20B C25B Br1A 177.9(26) . . . . ?
C24A C20B C25B Br1A 171.4(9) . . . . ?
Br1D C20B C25B Br1A -14.7(9) . . . . ?
C21A C20B C25B Br1B 14.1(19) . . . . ?
C22A C20B C25B Br1B -165.6(33) . . . . ?
C20A C20B C25B Br1B 10.8(18) . . . . ?
Br1B C20B C25B Br1B 0.000(1) . . . . ?
C21B C20B C25B Br1B -167.3(8) . . . . ?
C23A C20B C25B Br1B -164.4(12) . . . . ?
C25A C20B C25B Br1B -156.6(24) . . . . ?
C24A C20B C25B Br1B -163.0(10) . . . . ?
Br1D C20B C25B Br1B 10.8(5) . . . . ?
C23B C24A C25B C25A -29.2(47) . . . . ?
C24B C24A C25B C25A -12.8(27) . . . . ?
C22B C24A C25B C25A -176.3(17) . . . . ?
C25A C24A C25B C25A 0.0 . . . . ?
C23A C24A C25B C25A 174.5(16) . . . . ?
Br1C C24A C25B C25A -28.8(30) . . . . ?
C21B C24A C25B C25A 175.6(19) . . . . ?
C20B C24A C25B C25A 172.8(21) . . . . ?
C23B C24A C25B C20A 167.5(29) . . . . ?
C24B C24A C25B C20A -176.2(26) . . . . ?
C22B C24A C25B C20A 20.4(40) . . . . ?
C25A C24A C25B C20A -163.3(49) . . . . ?
C23A C24A C25B C20A 11.2(33) . . . . ?
Br1C C24A C25B C20A 167.9(28) . . . . ?
C21B C24A C25B C20A 12.3(32) . . . . ?
C20B C24A C25B C20A 9.5(29) . . . . ?
C23B C24A C25B C24B -16.4(22) . . . . ?
C24B C24A C25B C24B 0.0 . . . . ?
C22B C24A C25B C24B -163.4(24) . . . . ?
C25A C24A C25B C24B 12.8(27) . . . . ?
C23A C24A C25B C24B -172.7(14) . . . . ?
Br1C C24A C25B C24B -16.0(10) . . . . ?
C21B C24A C25B C24B -171.6(12) . . . . ?
C20B C24A C25B C24B -174.4(8) . . . . ?
C23B C24A C25B C20B 158.0(31) . . . . ?
C24B C24A C25B C20B 174.4(8) . . . . ?
C22B C24A C25B C20B 10.9(16) . . . . ?
C25A C24A C25B C20B -172.8(21) . . . . ?
C23A C24A C25B C20B 1.7(8) . . . . ?
Br1C C24A C25B C20B 158.4(15) . . . . ?
C21B C24A C25B C20B 2.8(4) . . . . ?
C20B C24A C25B C20B 0.0 . . . . ?
C23B C24A C25B C21A 159.1(30) . . . . ?
C24B C24A C25B C21A 175.5(10) . . . . ?
C22B C24A C25B C21A 12.0(19) . . . . ?
C25A C24A C25B C21A -171.7(25) . . . . ?
C23A C24A C25B C21A 2.8(8) . . . . ?
Br1C C24A C25B C21A 159.5(16) . . . . ?
C21B C24A C25B C21A 3.9(9) . . . . ?
C20B C24A C25B C21A 1.1(8) . . . . ?
C23B C24A C25B Br1A -2.2(48) . . . . ?
C24B C24A C25B Br1A 14.2(26) . . . . ?
C22B C24A C25B Br1A -149.2(11) . . . . ?
C25A C24A C25B Br1A 27.0(16) . . . . ?
C23A C24A C25B Br1A -158.5(16) . . . . ?
Br1C C24A C25B Br1A -1.7(30) . . . . ?
C21B C24A C25B Br1A -157.4(15) . . . . ?
C20B C24A C25B Br1A -160.2(19) . . . . ?
C23B C24A C25B Br1B 167.3(27) . . . . ?
C24B C24A C25B Br1B -176.3(7) . . . . ?
C22B C24A C25B Br1B 20.3(20) . . . . ?
C25A C24A C25B Br1B -163.5(23) . . . . ?
C23A C24A C25B Br1B 11.0(9) . . . . ?
Br1C C24A C25B Br1B 167.7(12) . . . . ?
C21B C24A C25B Br1B 12.1(9) . . . . ?
C20B C24A C25B Br1B 9.3(6) . . . . ?
Br1B C21A C25B C25A 126.4(40) . . . . ?
C20B C21A C25B C25A -14.1(47) . . . . ?
C22A C21A C25B C25A -13.9(41) . . . . ?
C20A C21A C25B C25A 161.5(54) . . . . ?
Br1D C21A C25B C25A 155.9(40) . . . . ?
C24C C21A C25B C25A -28.7(90) 13_554 . . . ?
C21B C21A C25B C25A -14.9(39) . . . . ?
Br1B C21A C25B C20A -35.1(40) . . . . ?
C20B C21A C25B C20A -175.6(20) . . . . ?
C22A C21A C25B C20A -175.5(14) . . . . ?
C20A C21A C25B C20A 0.0 . . . . ?
Br1D C21A C25B C20A -5.7(49) . . . . ?
C24C C21A C25B C20A 169.8(59) 13_554 . . . ?
C21B C21A C25B C20A -176.5(17) . . . . ?
Br1B C21A C25B C24B 142.4(23) . . . . ?
C20B C21A C25B C24B 1.9(29) . . . . ?
C22A C21A C25B C24B 2.0(13) . . . . ?
C20A C21A C25B C24B 177.5(24) . . . . ?
Br1D C21A C25B C24B 171.8(28) . . . . ?
C24C C21A C25B C24B -12.7(73) 13_554 . . . ?
C21B C21A C25B C24B 1.0(16) . . . . ?
Br1B C21A C25B C20B 140.5(45) . . . . ?
C20B C21A C25B C20B 0.0 . . . . ?
C22A C21A C25B C20B 0.1(17) . . . . ?
C20A C21A C25B C20B 175.6(20) . . . . ?
Br1D C21A C25B C20B 169.9(54) . . . . ?
C24C C21A C25B C20B -14.6(61) 13_554 . . . ?
C21B C21A C25B C20B -0.9(13) . . . . ?
Br1B C21A C25B C24A 137.6(30) . . . . ?
C20B C21A C25B C24A -2.9(21) . . . . ?
C22A C21A C25B C24A -2.8(8) . . . . ?
C20A C21A C25B C24A 172.7(22) . . . . ?
Br1D C21A C25B C24A 167.0(37) . . . . ?
C24C C21A C25B C24A -17.5(68) 13_554 . . . ?
C21B C21A C25B C24A -3.8(9) . . . . ?
Br1B C21A C25B Br1A -49.4(30) . . . . ?
C20B C21A C25B Br1A 170.1(18) . . . . ?
C22A C21A C25B Br1A 170.2(5) . . . . ?
C20A C21A C25B Br1A -14.3(16) . . . . ?
Br1D C21A C25B Br1A -20.0(38) . . . . ?
C24C C21A C25B Br1A 155.5(66) 13_554 . . . ?
C21B C21A C25B Br1A 169.2(6) . . . . ?
Br1B C21A C25B Br1B 0.000(5) . . . . ?
C20B C21A C25B Br1B -140.5(45) . . . . ?
C22A C21A C25B Br1B -140.4(32) . . . . ?
C20A C21A C25B Br1B 35.1(40) . . . . ?
Br1D C21A C25B Br1B 29.4(20) . . . . ?
C24C C21A C25B Br1B -155.1(92) 13_554 . . . ?
C21B C21A C25B Br1B -141.4(34) . . . . ?
Br1E Br1A C25B C25A 81.6(24) . . . . ?
C20A Br1A C25B C25A -166.1(35) . . . . ?
Br1E Br1A C25B C20A -112.3(21) . . . . ?
C20A Br1A C25B C20A 0.0 . . . . ?
Br1E Br1A C25B C24B 70.9(13) . . . . ?
C20A Br1A C25B C24B -176.8(18) . . . . ?
Br1E Br1A C25B C20B -96.6(13) . . . . ?
C20A Br1A C25B C20B 15.7(17) . . . . ?
Br1E Br1A C25B C24A 60.5(24) . . . . ?
C20A Br1A C25B C24A 172.8(30) . . . . ?
Br1E Br1A C25B C21A -100.9(14) . . . . ?
C20A Br1A C25B C21A 11.4(12) . . . . ?
Br1E Br1A C25B Br1B -109.6(13) . . . . ?
C20A Br1A C25B Br1B 2.7(17) . . . . ?
C21A Br1B C25B C25A -71.3(48) . . . . ?
Br1D Br1B C25B C25A -128.5(46) . . . . ?
C20B Br1B C25B C25A -44.5(39) . . . . ?
C24C Br1B C25B C25A -63.0(43) 13_554 . . . ?
C25C Br1B C25B C25A -175.1(50) 13_554 . . . ?
C20A Br1B C25B C25A 153.1(59) . . . . ?
C22A Br1B C25B C25A -40.1(40) . . . . ?
C21A Br1B C25B C20A 135.5(51) . . . . ?
Br1D Br1B C25B C20A 78.4(42) . . . . ?
C20B Br1B C25B C20A 162.4(29) . . . . ?
C24C Br1B C25B C20A 143.8(30) 13_554 . . . ?
C25C Br1B C25B C20A 31.8(50) 13_554 . . . ?
C20A Br1B C25B C20A 0.0 . . . . ?
C22A Br1B C25B C20A 166.8(30) . . . . ?
C21A Br1B C25B C24B -49.5(31) . . . . ?
Br1D Br1B C25B C24B -106.6(32) . . . . ?
C20B Br1B C25B C24B -22.6(14) . . . . ?
C24C Br1B C25B C24B -41.2(13) 13_554 . . . ?
C25C Br1B C25B C24B -153.2(44) 13_554 . . . ?
C20A Br1B C25B C24B 175.0(27) . . . . ?
C22A Br1B C25B C24B -18.3(10) . . . . ?
C21A Br1B C25B C20B -26.8(30) . . . . ?
Br1D Br1B C25B C20B -84.0(36) . . . . ?
C20B Br1B C25B C20B 0.0 . . . . ?
C24C Br1B C25B C20B -18.6(18) 13_554 . . . ?
C25C Br1B C25B C20B -130.6(41) 13_554 . . . ?
C20A Br1B C25B C20B -162.4(29) . . . . ?
C22A Br1B C25B C20B 4.4(10) . . . . ?
C21A Br1B C25B C24A -44.6(32) . . . . ?
Br1D Br1B C25B C24A -101.7(34) . . . . ?
C20B Br1B C25B C24A -17.7(11) . . . . ?
C24C Br1B C25B C24A -36.3(16) 13_554 . . . ?
C25C Br1B C25B C24A -148.3(42) 13_554 . . . ?
C20A Br1B C25B C24A 179.9(29) . . . . ?
C22A Br1B C25B C24A -13.4(10) . . . . ?
C21A Br1B C25B C21A 0.0 . . . . ?
Br1D Br1B C25B C21A -57.2(43) . . . . ?
C20B Br1B C25B C21A 26.8(30) . . . . ?
C24C Br1B C25B C21A 8.3(29) 13_554 . . . ?
C25C Br1B C25B C21A -103.8(55) 13_554 . . . ?
C20A Br1B C25B C21A -135.5(51) . . . . ?
C22A Br1B C25B C21A 31.2(25) . . . . ?
C21A Br1B C25B Br1A 131.5(30) . . . . ?
Br1D Br1B C25B Br1A 74.3(35) . . . . ?
C20B Br1B C25B Br1A 158.3(8) . . . . ?
C24C Br1B C25B Br1A 139.8(13) 13_554 . . . ?
C25C Br1B C25B Br1A 27.7(44) 13_554 . . . ?
C20A Br1B C25B Br1A -4.1(26) . . . . ?
C22A Br1B C25B Br1A 162.7(7) . . . . ?
Br1A Br1E C20C C21C 110.2(8) . . . . ?
Br1A Br1E C20C C25C -60.7(17) . . . . ?
Br1A Br1E C20C Br1D -53.8(24) . . . 13_554 ?
C25C C20C C21C C22C 0.0 . . . . ?
Br1E C20C C21C C22C -173.7(8) . . . . ?
Br1D C20C C21C C22C -2.4(6) 13_554 . . . ?
C25C C20C C21C Br1F -4.6(18) . . . . ?
Br1E C20C C21C Br1F -178.3(22) . . . . ?
Br1D C20C C21C Br1F -6.9(17) 13_554 . . . ?
C25C C20C C21C Br1F 93.6(13) . . . 6_554 ?
Br1E C20C C21C Br1F -80.1(14) . . . 6_554 ?
Br1D C20C C21C Br1F 91.2(14) 13_554 . . 6_554 ?
C22C Br1F C21C C22C 0.0 . . . . ?
C23C Br1F C21C C22C -4.3(17) . . . . ?
Br1F Br1F C21C C22C 115.5(22) 6_554 . . . ?
C22C Br1F C21C C22C 136.4(29) 6_554 . . . ?
C21C Br1F C21C C22C 172.7(30) 6_554 . . . ?
C22C Br1F C21C C20C 10.0(39) . . . . ?
C23C Br1F C21C C20C 5.7(22) . . . . ?
Br1F Br1F C21C C20C 125.4(21) 6_554 . . . ?
C22C Br1F C21C C20C 146.3(12) 6_554 . . . ?
C21C Br1F C21C C20C -177.4(13) 6_554 . . . ?
C22C Br1F C21C Br1F -115.5(22) . . . 6_554 ?
C23C Br1F C21C Br1F -119.7(9) . . . 6_554 ?
Br1F Br1F C21C Br1F 0.0 6_554 . . 6_554 ?
C22C Br1F C21C Br1F 20.9(12) 6_554 . . 6_554 ?
C21C Br1F C21C Br1F 57.2(14) 6_554 . . 6_554 ?
C23C Br1F C22C C23C 0.0 . . . . ?
C21C Br1F C22C C23C -173.4(26) . . . . ?
Br1F Br1F C22C C23C 131.7(15) 6_554 . . . ?
C22C Br1F C22C C23C 141.9(9) 6_554 . . . ?
C21C Br1F C22C C23C 178.8(9) 6_554 . . . ?
C23C Br1F C22C C21C 173.4(26) . . . . ?
C21C Br1F C22C C21C 0.0 . . . . ?
Br1F Br1F C22C C21C -54.9(13) 6_554 . . . ?
C22C Br1F C22C C21C -44.7(27) 6_554 . . . ?
C21C Br1F C22C C21C -7.9(32) 6_554 . . . ?
C23C Br1F C22C Br1F -131.7(15) . . . 6_554 ?
C21C Br1F C22C Br1F 54.9(13) . . . 6_554 ?
Br1F Br1F C22C Br1F 0.0 6_554 . . 6_554 ?
C22C Br1F C22C Br1F 10.2(19) 6_554 . . 6_554 ?
C21C Br1F C22C Br1F 47.0(21) 6_554 . . 6_554 ?
C20C C21C C22C Br1F -173.1(27) . . . . ?
Br1F C21C C22C Br1F 0.000(4) . . . . ?
Br1F C21C C22C Br1F 55.3(25) 6_554 . . . ?
C20C C21C C22C C23C 0.0 . . . . ?
Br1F C21C C22C C23C 173.1(28) . . . . ?
Br1F C21C C22C C23C -131.6(10) 6_554 . . . ?
C20C C21C C22C Br1F 131.6(10) . . . 6_554 ?
Br1F C21C C22C Br1F -55.3(25) . . . 6_554 ?
Br1F C21C C22C Br1F 0.0 6_554 . . 6_554 ?
Br1F C22C C23C C24C 173.6(26) . . . . ?
C21C C22C C23C C24C 0.0 . . . . ?
Br1F C22C C23C C24C -94.3(8) 6_554 . . . ?
Br1F C22C C23C Br1F 0.000(3) . . . . ?
C21C C22C C23C Br1F -173.6(26) . . . . ?
Br1F C22C C23C Br1F 92.1(30) 6_554 . . . ?
Br1F C22C C23C Br1D 175.6(27) . . . 13_554 ?
C21C C22C C23C Br1D 2.0(5) . . . 13_554 ?
Br1F C22C C23C Br1D -92.3(10) 6_554 . . 13_554 ?
C22C Br1F C23C C22C 0.0 . . . . ?
C21C Br1F C23C C22C 3.9(15) . . . . ?
Br1F Br1F C23C C22C -50.0(20) 6_554 . . . ?
C22C Br1F C23C C22C -53.0(17) 6_554 . . . ?
C21C Br1F C23C C22C -2.4(18) 6_554 . . . ?
C22C Br1F C23C C24C -9.9(39) . . . . ?
C21C Br1F C23C C24C -6.0(24) . . . . ?
Br1F Br1F C23C C24C -59.9(20) 6_554 . . . ?
C22C Br1F C23C C24C -62.9(36) 6_554 . . . ?
C21C Br1F C23C C24C -12.3(50) 6_554 . . . ?
C22C Br1F C23C Br1D -5.7(35) . . . 13_554 ?
C21C Br1F C23C Br1D -1.8(20) . . . 13_554 ?
Br1F Br1F C23C Br1D -55.6(17) 6_554 . . 13_554 ?
C22C Br1F C23C Br1D -58.7(33) 6_554 . . 13_554 ?
C21C Br1F C23C Br1D -8.0(47) 6_554 . . 13_554 ?
C22C C23C C24C Br1D 8.0(20) . . . 13_554 ?
Br1F C23C C24C Br1D 13.0(24) . . . 13_554 ?
Br1D C23C C24C Br1D 0.000(4) 13_554 . . 13_554 ?
C22C C23C C24C C25C 0.0 . . . . ?
Br1F C23C C24C C25C 5.0(20) . . . . ?
Br1D C23C C24C C25C -8.0(20) 13_554 . . . ?
C22C C23C C24C Br1B -165.2(41) . . . 13_554 ?
Br1F C23C C24C Br1B -160.2(47) . . . 13_554 ?
Br1D C23C C24C Br1B -173.2(59) 13_554 . . 13_554 ?
C22C C23C C24C C21A 171.2(42) . . . 13_554 ?
Br1F C23C C24C C21A 176.2(46) . . . 13_554 ?
Br1D C23C C24C C21A 163.2(51) 13_554 . . 13_554 ?
C22C C23C C24C C22A -172.2(27) . . . 13_554 ?
Br1F C23C C24C C22A -167.2(34) . . . 13_554 ?
Br1D C23C C24C C22A 179.8(37) 13_554 . . 13_554 ?
Br1D C24C C25C Br1D 0.000(6) 13_554 . . 13_554 ?
C23C C24C C25C Br1D 169.3(26) . . . 13_554 ?
Br1B C24C C25C Br1D -14.0(20) 13_554 . . 13_554 ?
C21A C24C C25C Br1D -6.2(31) 13_554 . . 13_554 ?
C22A C24C C25C Br1D -21.2(39) 13_554 . . 13_554 ?
Br1D C24C C25C C20C -169.3(26) 13_554 . . . ?
C23C C24C C25C C20C 0.0 . . . . ?
Br1B C24C C25C C20C 176.7(9) 13_554 . . . ?
C21A C24C C25C C20C -175.4(23) 13_554 . . . ?
C22A C24C C25C C20C 169.5(35) 13_554 . . . ?
Br1D C24C C25C Br1B 14.0(20) 13_554 . . 13_554 ?
C23C C24C C25C Br1B -176.7(9) . . . 13_554 ?
Br1B C24C C25C Br1B 0.000(1) 13_554 . . 13_554 ?
C21A C24C C25C Br1B 7.8(23) 13_554 . . 13_554 ?
C22A C24C C25C Br1B -7.2(34) 13_554 . . 13_554 ?
C21C C20C C25C Br1D -17.2(38) . . . 13_554 ?
Br1E C20C C25C Br1D 152.3(43) . . . 13_554 ?
Br1D C20C C25C Br1D 0.000(8) 13_554 . . 13_554 ?
C21C C20C C25C C24C 0.0 . . . . ?
Br1E C20C C25C C24C 169.5(13) . . . . ?
Br1D C20C C25C C24C 17.2(38) 13_554 . . . ?
C21C C20C C25C Br1B 52.3(140) . . . 13_554 ?
Br1E C20C C25C Br1B -138.2(142) . . . 13_554 ?
Br1D C20C C25C Br1B 69.5(125) 13_554 . . 13_554 ?
